data_4080958
loop_
_publ_author_name
'O&#x2019;Connor, Abby R.'
'Kaminsky, Werner'
'Chan, Benny C.'
'Heinekey, D. M.'
'Goldberg, Karen I.'

_publ_section_title
;
 Synthesis and Characterization of Iridium(I) and Iridium(III) Complexes
 Containing Dialkylbiphenylphosphines
;
_journal_issue 14
_journal_name_full Organometallics
_journal_page_first 4016
_journal_paper_doi 10.1021/om400266d
_journal_volume 32
_journal_year 2013
_chemical_formula_moiety 'C32 H12 B F24, C24 H33 Ir P, 0.43(C6 H14), 0.14(C H2 Cl2) '
_chemical_formula_sum 'C58.71 H51.28 B Cl0.29 F24 Ir P'
_chemical_formula_weight 1456.95
_chemical_name_common iiia0271
_chemical_name_systematic
;
 iiia0271
;
_space_group_IT_number 2
_symmetry_cell_setting triclinic
_symmetry_Int_Tables_number 2
_symmetry_space_group_name_Hall '-P 1'
_symmetry_space_group_name_H-M 'P -1'
_atom_sites_solution_hydrogens geom
_atom_sites_solution_primary direct
_atom_sites_solution_secondary difmap
_audit_conform_dict_location ftp://ftp.iucr.org/pub/cif_core.dic
_audit_conform_dict_name cif_core.dic
_audit_conform_dict_version 2.4
_audit_creation_date 2010-05-04T12:21:41-00:00
_audit_creation_method 'WinGX routine CIF_UPDATE'
_cell_angle_alpha 71.987(2)
_cell_angle_beta 68.813(2)
_cell_angle_gamma 86.029(2)
_cell_formula_units_Z 4
_cell_length_a 17.6548(6)
_cell_length_b 18.0941(6)
_cell_length_c 20.6767(7)
_cell_measurement_reflns_used 794
_cell_measurement_temperature 110(2)
_cell_measurement_theta_max 20
_cell_measurement_theta_min 3
_cell_volume 5850.1(4)
_computing_cell_refinement 'SAINT (Bruker, 2007)'
_computing_data_collection 'APEX2 (Bruker, 2007)'
_computing_data_reduction 'SAINT (Bruker, 2007)'
_computing_molecular_graphics 'ORTEP-3 for Windows (Farrugia, 1997)'
_computing_publication_material 'SHELXL-97 (Sheldrick, 1997)'
_computing_structure_refinement 'SHELXL-97 (Sheldrick, 2008)'
_computing_structure_solution 'SHELXS97 (Sheldrick, 1997)'
_diffrn_ambient_temperature 110(2)
_diffrn_measured_fraction_theta_full 0.997
_diffrn_measured_fraction_theta_max 0.996
_diffrn_measurement_device_type 'Bruker APEXII CCD area-detector'
_diffrn_measurement_method '\f and \w scans'
_diffrn_radiation_monochromator graphite
_diffrn_radiation_type MoK\a
_diffrn_radiation_wavelength 0.71073
_diffrn_reflns_av_R_equivalents 0.0556
_diffrn_reflns_av_unetI/netI 0.0541
_diffrn_reflns_limit_h_max 27
_diffrn_reflns_limit_h_min -27
_diffrn_reflns_limit_k_max 27
_diffrn_reflns_limit_k_min -27
_diffrn_reflns_limit_l_max 31
_diffrn_reflns_limit_l_min -31
_diffrn_reflns_number 206598
_diffrn_reflns_theta_full 25
_diffrn_reflns_theta_max 33.28
_diffrn_reflns_theta_min 1.67
_diffrn_source 'fine-focus sealed tube'
_exptl_absorpt_coefficient_mu 2.438
_exptl_absorpt_correction_T_max 0.7112
_exptl_absorpt_correction_T_min 0.7112
_exptl_absorpt_correction_type multi-scan
_exptl_absorpt_process_details '(SADABS; Bruker, 2007)'
_exptl_crystal_colour colorless
_exptl_crystal_density_diffrn 1.654
_exptl_crystal_density_method 'not measured'
_exptl_crystal_description prism
_exptl_crystal_F_000 2886.3
_exptl_crystal_size_max 0.15
_exptl_crystal_size_mid 0.15
_exptl_crystal_size_min 0.15
_refine_diff_density_max 4.002
_refine_diff_density_min -1.161
_refine_diff_density_rms 0.123
_refine_ls_extinction_method none
_refine_ls_goodness_of_fit_ref 1.015
_refine_ls_hydrogen_treatment mixed
_refine_ls_matrix_type full
_refine_ls_number_parameters 1690
_refine_ls_number_reflns 44898
_refine_ls_number_restraints 154
_refine_ls_restrained_S_all 1.029
_refine_ls_R_factor_all 0.0698
_refine_ls_R_factor_gt 0.0369
_refine_ls_shift/su_max 0.022
_refine_ls_shift/su_mean 0
_refine_ls_structure_factor_coef Fsqd
_refine_ls_weighting_details 'calc w=1/[\s^2^(Fo^2^)+(0.0283P)^2^+7.6525P] where P=(Fo^2^+2Fc^2^)/3'
_refine_ls_weighting_scheme calc
_refine_ls_wR_factor_gt 0.0723
_refine_ls_wR_factor_ref 0.0841
_reflns_number_gt 31959
_reflns_number_total 44898
_reflns_threshold_expression >2\s(I)
_cod_data_source_file om400266d_si_002.cif
_cod_data_source_block iiia0271_0m
_cod_original_cell_volume 5850.1(3)
_cod_database_code 4080958

loop_
_symmetry_equiv_pos_as_xyz
'x, y, z'
'-x, -y, -z'

loop_
_atom_site_label
_atom_site_type_symbol
_atom_site_fract_x
_atom_site_fract_y
_atom_site_fract_z
_atom_site_U_iso_or_equiv
_atom_site_adp_type
_atom_site_occupancy
_atom_site_symmetry_multiplicity
_atom_site_calc_flag
_atom_site_refinement_flags
_atom_site_disorder_assembly
_atom_site_disorder_group
C1 C 0.68592(16) 0.84501(15) 0.15662(14) 0.0170(5) Uani 1 1 d . . .
C2 C 0.76360(17) 0.83575(16) 0.11004(15) 0.0219(5) Uani 1 1 d . . .
H2 H 0.8073 0.8706 0.0995 0.026 Uiso 1 1 calc R . .
C3 C 0.77711(18) 0.77596(17) 0.07908(16) 0.0256(6) Uani 1 1 d . . .
H3 H 0.8301 0.77 0.0474 0.031 Uiso 1 1 calc R . .
C4 C 0.71393(19) 0.72484(18) 0.09389(17) 0.0286(6) Uani 1 1 d . . .
H4 H 0.7235 0.6846 0.0717 0.034 Uiso 1 1 calc R . .
C5 C 0.63658(18) 0.73225(17) 0.14107(17) 0.0262(6) Uani 1 1 d . . .
H5 H 0.5934 0.6967 0.1517 0.031 Uiso 1 1 calc R . .
C6 C 0.62249(16) 0.79181(15) 0.17281(14) 0.0185(5) Uani 1 1 d . . .
C7 C 0.54115(16) 0.79997(15) 0.22573(14) 0.0184(5) Uani 1 1 d . . .
C8 C 0.48377(16) 0.84991(16) 0.20136(15) 0.0214(5) Uani 1 1 d . . .
H8 H 0.4914 0.8684 0.151 0.026 Uiso 1 1 calc R . .
C9 C 0.41640(16) 0.87111(17) 0.25259(16) 0.0223(5) Uani 1 1 d . . .
H9 H 0.3798 0.9064 0.2365 0.027 Uiso 1 1 calc R . .
C10 C 0.40213(17) 0.84056(17) 0.32804(16) 0.0245(6) Uani 1 1 d . . .
H10 H 0.3571 0.8564 0.3622 0.029 Uiso 1 1 calc R . .
C11 C 0.45495(17) 0.78656(17) 0.35234(16) 0.0267(6) Uani 1 1 d . . .
H11 H 0.4444 0.7649 0.403 0.032 Uiso 1 1 calc R . .
C12 C 0.52375(17) 0.76431(16) 0.30153(15) 0.0232(5) Uani 1 1 d . . .
H12 H 0.5578 0.726 0.318 0.028 Uiso 1 1 calc R . .
C13 C 0.73855(16) 0.91900(15) 0.24060(14) 0.0182(5) Uani 1 1 d . . .
H13 H 0.793 0.9301 0.2004 0.022 Uiso 1 1 calc R . .
C14 C 0.73976(17) 0.83815(16) 0.29325(15) 0.0230(5) Uani 1 1 d . . .
H14A H 0.6862 0.8247 0.3333 0.028 Uiso 1 1 calc R . .
H14B H 0.7501 0.7988 0.2672 0.028 Uiso 1 1 calc R . .
C15 C 0.8063(2) 0.83730(19) 0.32459(18) 0.0313(7) Uani 1 1 d . . .
H15A H 0.8052 0.7856 0.36 0.038 Uiso 1 1 calc R . .
H15B H 0.8601 0.8463 0.2848 0.038 Uiso 1 1 calc R . .
C16 C 0.7946(2) 0.8995(2) 0.3622(2) 0.0382(8) Uani 1 1 d . . .
H16A H 0.743 0.8878 0.4047 0.046 Uiso 1 1 calc R . .
H16B H 0.8396 0.899 0.3801 0.046 Uiso 1 1 calc R . .
C17 C 0.7926(2) 0.97966(19) 0.31072(19) 0.0348(7) Uani 1 1 d . . .
H17A H 0.8463 0.9937 0.2709 0.042 Uiso 1 1 calc R . .
H17B H 0.7818 1.0185 0.3375 0.042 Uiso 1 1 calc R . .
C18 C 0.72657(18) 0.98189(16) 0.27809(16) 0.0239(6) Uani 1 1 d . . .
H18A H 0.6723 0.9737 0.3172 0.029 Uiso 1 1 calc R . .
H18B H 0.729 1.0336 0.2423 0.029 Uiso 1 1 calc R . .
C19 C 0.68153(15) 1.01674(14) 0.12552(13) 0.0160(4) Uani 1 1 d . . .
H19 H 0.6562 1.0573 0.1493 0.019 Uiso 1 1 calc R . .
C20 C 0.77095(16) 1.04252(16) 0.08322(14) 0.0214(5) Uani 1 1 d . . .
H20A H 0.7988 1.0042 0.0582 0.026 Uiso 1 1 calc R . .
H20B H 0.7975 1.0448 0.1174 0.026 Uiso 1 1 calc R . .
C21 C 0.77872(18) 1.12278(16) 0.02692(14) 0.0236(6) Uani 1 1 d . . .
H21A H 0.7537 1.1617 0.0522 0.028 Uiso 1 1 calc R . .
H21B H 0.8369 1.1385 -0.0009 0.028 Uiso 1 1 calc R . .
C22 C 0.73651(19) 1.12071(17) -0.02538(15) 0.0260(6) Uani 1 1 d . . .
H22A H 0.7406 1.1732 -0.0605 0.031 Uiso 1 1 calc R . .
H22B H 0.7643 1.0847 -0.0533 0.031 Uiso 1 1 calc R . .
C23 C 0.64823(19) 1.09442(17) 0.01528(15) 0.0259(6) Uani 1 1 d . . .
H23A H 0.6235 1.0905 -0.0196 0.031 Uiso 1 1 calc R . .
H23B H 0.6192 1.1338 0.0383 0.031 Uiso 1 1 calc R . .
C24 C 0.63742(18) 1.01586(16) 0.07388(15) 0.0223(5) Uani 1 1 d . . .
H24A H 0.6592 0.9749 0.0504 0.027 Uiso 1 1 calc R . .
H24B H 0.5787 1.0032 0.1023 0.027 Uiso 1 1 calc R . .
C25 C 0.17771(16) 0.34274(15) 0.16895(14) 0.0180(5) Uani 1 1 d . . .
C26 C 0.25234(17) 0.32739(17) 0.12304(16) 0.0238(6) Uani 1 1 d . . .
H26 H 0.2977 0.3628 0.1059 0.029 Uiso 1 1 calc R . .
C27 C 0.26124(19) 0.26056(18) 0.10190(17) 0.0292(6) Uani 1 1 d . . .
H27 H 0.3127 0.2503 0.0707 0.035 Uiso 1 1 calc R . .
C28 C 0.1954(2) 0.20876(18) 0.12617(19) 0.0322(7) Uani 1 1 d . . .
H28 H 0.2015 0.1634 0.1111 0.039 Uiso 1 1 calc R . .
C29 C 0.12027(18) 0.22320(17) 0.17261(18) 0.0282(6) Uani 1 1 d . . .
H29 H 0.0752 0.1875 0.1897 0.034 Uiso 1 1 calc R . .
C30 C 0.11135(16) 0.28979(15) 0.19386(15) 0.0199(5) Uani 1 1 d . . .
C31 C 0.03130(16) 0.30744(15) 0.24247(15) 0.0199(5) Uani 1 1 d . . .
C32 C -0.02513(16) 0.35109(16) 0.21231(16) 0.0216(5) Uani 1 1 d . . .
H32 H -0.0184 0.3591 0.1629 0.026 Uiso 1 1 calc R . .
C33 C -0.09124(16) 0.38209(16) 0.25778(16) 0.0226(5) Uani 1 1 d . . .
H33 H -0.1277 0.4132 0.2377 0.027 Uiso 1 1 calc R . .
C34 C -0.10437(16) 0.36812(18) 0.33171(16) 0.0248(6) Uani 1 1 d . . .
H34 H -0.1485 0.3903 0.3611 0.03 Uiso 1 1 calc R . .
C35 C -0.05047(17) 0.32007(18) 0.36211(16) 0.0274(6) Uani 1 1 d . . .
H35 H -0.0594 0.3093 0.4123 0.033 Uiso 1 1 calc R . .
C36 C 0.01567(17) 0.28862(17) 0.31822(15) 0.0244(6) Uani 1 1 d . . .
H36 H 0.0499 0.2548 0.3392 0.029 Uiso 1 1 calc R . .
C37 C 0.22819(15) 0.43673(16) 0.24419(14) 0.0192(5) Uani 1 1 d . . .
H37 H 0.2123 0.4829 0.2623 0.023 Uiso 1 1 calc R . .
C38 C 0.2137(2) 0.3664(2) 0.31203(18) 0.0389(9) Uani 1 1 d . . .
H38A H 0.2297 0.3188 0.2974 0.047 Uiso 1 1 calc R . .
H38B H 0.1551 0.3601 0.3425 0.047 Uiso 1 1 calc R . .
C39 C 0.2635(2) 0.3772(3) 0.35646(19) 0.0508(11) Uani 1 1 d . . .
H39A H 0.2435 0.4218 0.3753 0.061 Uiso 1 1 calc R . .
H39B H 0.2559 0.33 0.3987 0.061 Uiso 1 1 calc R . .
C40 C 0.3528(2) 0.3918(2) 0.3105(2) 0.0452(10) Uani 1 1 d . . .
H40A H 0.3742 0.3452 0.2957 0.054 Uiso 1 1 calc R . .
H40B H 0.3829 0.4012 0.3396 0.054 Uiso 1 1 calc R . .
C41 C 0.3662(2) 0.4614(2) 0.24330(17) 0.0377(8) Uani 1 1 d . . .
H41A H 0.4249 0.4687 0.2131 0.045 Uiso 1 1 calc R . .
H41B H 0.349 0.5087 0.2582 0.045 Uiso 1 1 calc R . .
C42 C 0.31803(17) 0.4504(2) 0.19796(16) 0.0299(7) Uani 1 1 d . . .
H42A H 0.3263 0.4973 0.1553 0.036 Uiso 1 1 calc R . .
H42B H 0.3379 0.4054 0.1799 0.036 Uiso 1 1 calc R . .
C43 C 0.19432(16) 0.51137(15) 0.11052(13) 0.0179(5) Uani 1 1 d . . .
H43 H 0.2528 0.5039 0.0844 0.021 Uiso 1 1 calc R . .
C44 C 0.18973(19) 0.59008(16) 0.12358(15) 0.0244(6) Uani 1 1 d . . .
H44A H 0.22 0.5899 0.1556 0.029 Uiso 1 1 calc R . .
H44B H 0.1323 0.6003 0.1482 0.029 Uiso 1 1 calc R . .
C45 C 0.2262(2) 0.65421(18) 0.05081(17) 0.0322(7) Uani 1 1 d . . .
H45A H 0.2214 0.7054 0.0596 0.039 Uiso 1 1 calc R . .
H45B H 0.2847 0.646 0.0282 0.039 Uiso 1 1 calc R . .
C46 C 0.1830(2) 0.65424(18) -0.00109(16) 0.0307(7) Uani 1 1 d . . .
H46A H 0.126 0.6687 0.0189 0.037 Uiso 1 1 calc R . .
H46B H 0.2102 0.6937 -0.0487 0.037 Uiso 1 1 calc R . .
C47 C 0.1837(2) 0.57513(17) -0.01212(15) 0.0268(6) Uani 1 1 d . . .
H47A H 0.2403 0.5638 -0.0381 0.032 Uiso 1 1 calc R . .
H47B H 0.1515 0.5759 -0.0428 0.032 Uiso 1 1 calc R . .
C48 C 0.14825(18) 0.51056(16) 0.06090(14) 0.0213(5) Uani 1 1 d . . .
H48A H 0.09 0.5187 0.0848 0.026 Uiso 1 1 calc R . .
H48B H 0.1525 0.4594 0.0522 0.026 Uiso 1 1 calc R . .
C49 C 0.27938(14) 0.52296(14) 0.75446(13) 0.0136(4) Uani 1 1 d . . .
C50 C 0.26759(15) 0.49733(15) 0.70099(13) 0.0168(5) Uani 1 1 d . . .
H50 H 0.3027 0.5182 0.6517 0.02 Uiso 1 1 calc R . .
C51 C 0.20652(17) 0.44262(16) 0.71755(14) 0.0196(5) Uani 1 1 d . . .
C52 C 0.15166(17) 0.41211(15) 0.78841(14) 0.0202(5) Uani 1 1 d . . .
H52 H 0.1094 0.3753 0.7997 0.024 Uiso 1 1 calc R . .
C53 C 0.16114(15) 0.43771(15) 0.84210(14) 0.0165(5) Uani 1 1 d . . .
C54 C 0.22366(14) 0.49118(14) 0.82543(13) 0.0151(4) Uani 1 1 d . . .
H54 H 0.2287 0.5067 0.8636 0.018 Uiso 1 1 calc R . .
C55 C 0.2010(2) 0.41640(19) 0.65741(17) 0.0323(7) Uani 1 1 d . . .
C56 C 0.10128(17) 0.41094(17) 0.91817(15) 0.0226(5) Uani 1 1 d . . .
C57 C 0.37759(15) 0.59005(15) 0.79851(13) 0.0153(4) Uani 1 1 d . . .
C58 C 0.39073(15) 0.51942(15) 0.84438(13) 0.0160(5) Uani 1 1 d . . .
H58 H 0.3779 0.4721 0.8389 0.019 Uiso 1 1 calc R . .
C59 C 0.42215(16) 0.51646(16) 0.89792(14) 0.0197(5) Uani 1 1 d . . .
C60 C 0.44242(18) 0.58399(17) 0.90749(15) 0.0241(6) Uani 1 1 d . . .
H60 H 0.4628 0.5819 0.9447 0.029 Uiso 1 1 calc R . .
C61 C 0.43199(19) 0.65481(17) 0.86099(16) 0.0248(6) Uani 1 1 d . C .
C62 C 0.40064(17) 0.65757(16) 0.80776(15) 0.0200(5) Uani 1 1 d . . .
H62 H 0.3946 0.7068 0.7766 0.024 Uiso 1 1 calc R . .
C63 C 0.43702(18) 0.44020(17) 0.94561(15) 0.0244(6) Uani 1 1 d . . .
C64 C 0.4570(3) 0.7284(2) 0.8684(2) 0.0401(9) Uani 1 1 d . . .
C65 C 0.29509(15) 0.67289(14) 0.71392(13) 0.0145(4) Uani 1 1 d . . .
C66 C 0.24139(15) 0.70024(15) 0.76953(13) 0.0167(5) Uani 1 1 d . . .
H66 H 0.2361 0.6739 0.8186 0.02 Uiso 1 1 calc R . .
C67 C 0.19579(15) 0.76467(15) 0.75510(13) 0.0168(5) Uani 1 1 d . . .
C68 C 0.20242(16) 0.80591(15) 0.68443(14) 0.0174(5) Uani 1 1 d . . .
H68 H 0.1724 0.851 0.6745 0.021 Uiso 1 1 calc R . .
C69 C 0.25432(15) 0.77926(15) 0.62864(13) 0.0166(5) Uani 1 1 d . . .
C70 C 0.29869(15) 0.71359(15) 0.64303(13) 0.0163(5) Uani 1 1 d . . .
H70 H 0.3324 0.6958 0.6037 0.02 Uiso 1 1 calc R . .
C71 C 0.13996(17) 0.79144(16) 0.81706(15) 0.0214(5) Uani 1 1 d . . .
C72 C 0.26016(17) 0.82217(16) 0.55195(15) 0.0222(5) Uani 1 1 d . . .
C73 C 0.42732(15) 0.59248(15) 0.66334(13) 0.0161(5) Uani 1 1 d . . .
C74 C 0.47573(15) 0.66029(16) 0.61760(14) 0.0183(5) Uani 1 1 d . . .
H74 H 0.4596 0.7084 0.6267 0.022 Uiso 1 1 calc R . .
C75 C 0.54645(16) 0.65917(16) 0.55949(14) 0.0203(5) Uani 1 1 d . . .
C76 C 0.57228(16) 0.59048(17) 0.54390(14) 0.0218(5) Uani 1 1 d . . .
H76 H 0.6202 0.5899 0.5037 0.026 Uiso 1 1 calc R . .
C77 C 0.52601(16) 0.52264(16) 0.58890(14) 0.0190(5) Uani 1 1 d . . .
C78 C 0.45567(16) 0.52378(16) 0.64768(14) 0.0178(5) Uani 1 1 d . . .
H78 H 0.426 0.4761 0.6781 0.021 Uiso 1 1 calc R . .
C79 C 0.59376(19) 0.73381(19) 0.51207(17) 0.0320(7) Uani 1 1 d . . .
C80 C 0.54906(18) 0.44641(18) 0.57534(15) 0.0248(6) Uani 1 1 d . . .
C81 C 0.11678(15) 0.90745(15) 0.20780(13) 0.0157(5) Uani 1 1 d . . .
C82 C 0.09840(15) 0.97986(15) 0.16713(13) 0.0159(5) Uani 1 1 d . . .
H82 H 0.1168 1.0261 0.1705 0.019 Uiso 1 1 calc R . .
C83 C 0.05434(15) 0.98576(15) 0.12229(13) 0.0169(5) Uani 1 1 d . . .
C84 C 0.02565(16) 0.91954(16) 0.11655(15) 0.0209(5) Uani 1 1 d . . .
H84 H -0.0044 0.9234 0.0858 0.025 Uiso 1 1 calc R . .
C85 C 0.04183(16) 0.84759(16) 0.15666(15) 0.0202(5) Uani 1 1 d . D .
C86 C 0.08667(16) 0.84176(16) 0.20112(14) 0.0194(5) Uani 1 1 d . . .
H86 H 0.0971 0.7916 0.2278 0.023 Uiso 1 1 calc R . .
C87 C 0.03605(16) 1.06248(16) 0.07847(14) 0.0199(5) Uani 1 1 d . . .
C88 C 0.00878(19) 0.77632(18) 0.15172(18) 0.0283(6) Uani 1 1 d . . .
C89 C 0.22815(15) 0.96963(15) 0.24294(13) 0.0159(5) Uani 1 1 d . . .
C90 C 0.24602(16) 0.99294(16) 0.29480(15) 0.0205(5) Uani 1 1 d . . .
H90 H 0.2142 0.9709 0.3449 0.025 Uiso 1 1 calc R . .
C91 C 0.30845(17) 1.04708(17) 0.27547(16) 0.0235(5) Uani 1 1 d . D .
C92 C 0.35759(16) 1.07997(16) 0.20337(15) 0.0217(5) Uani 1 1 d . . .
H92 H 0.4003 1.1171 0.1901 0.026 Uiso 1 1 calc R . .
C93 C 0.34223(16) 1.05673(15) 0.15109(14) 0.0190(5) Uani 1 1 d . . .
C94 C 0.27864(15) 1.00317(14) 0.17050(13) 0.0158(5) Uani 1 1 d . . .
H94 H 0.2693 0.989 0.1333 0.019 Uiso 1 1 calc R . .
C95 C 0.3215(2) 1.0708(2) 0.33425(19) 0.0383(8) Uani 1 1 d . . .
C96 C 0.39483(17) 1.08806(17) 0.07257(16) 0.0244(6) Uani 1 1 d . . .
C97 C 0.20444(15) 0.81983(15) 0.28494(14) 0.0171(5) Uani 1 1 d . . .
C98 C 0.19832(16) 0.77171(16) 0.35441(14) 0.0190(5) Uani 1 1 d . . .
H98 H 0.1637 0.7855 0.3959 0.023 Uiso 1 1 calc R . .
C99 C 0.24130(16) 0.70442(16) 0.36452(14) 0.0204(5) Uani 1 1 d . . .
C100 C 0.29555(16) 0.68375(16) 0.30557(14) 0.0199(5) Uani 1 1 d . . .
H100 H 0.3247 0.6376 0.3126 0.024 Uiso 1 1 calc R . .
C101 C 0.30574(15) 0.73256(15) 0.23638(14) 0.0171(5) Uani 1 1 d . . .
C102 C 0.26028(15) 0.79801(15) 0.22629(14) 0.0177(5) Uani 1 1 d . . .
H102 H 0.2671 0.8292 0.178 0.021 Uiso 1 1 calc R . .
C103 C 0.23074(19) 0.65355(19) 0.44038(15) 0.0286(7) Uani 1 1 d . . .
C104 C 0.36579(17) 0.71254(16) 0.17243(15) 0.0209(5) Uani 1 1 d . . .
C105 C 0.07949(15) 0.90956(15) 0.33880(14) 0.0170(5) Uani 1 1 d . . .
C106 C 0.05786(16) 0.98195(16) 0.34840(14) 0.0187(5) Uani 1 1 d . . .
H106 H 0.0917 1.0265 0.3154 0.022 Uiso 1 1 calc R . .
C107 C -0.01107(16) 0.99170(16) 0.40420(14) 0.0199(5) Uani 1 1 d . . .
C108 C -0.06249(16) 0.92895(17) 0.45350(14) 0.0226(5) Uani 1 1 d . . .
H108 H -0.1094 0.9353 0.4921 0.027 Uiso 1 1 calc R . .
C109 C -0.04290(16) 0.85629(17) 0.44451(14) 0.0216(5) Uani 1 1 d . . .
C110 C 0.02571(16) 0.84683(16) 0.38793(14) 0.0199(5) Uani 1 1 d . . .
H110 H 0.0364 0.7965 0.3825 0.024 Uiso 1 1 calc R . .
C111 C -0.0281(2) 1.07162(19) 0.40973(17) 0.0289(6) Uani 1 1 d . . .
C112 C -0.09468(18) 0.78566(19) 0.49643(17) 0.0296(6) Uani 1 1 d . . .
C113 C 0.464(4) 0.931(4) 0.614(3) 0.07 Uiso 0.091(4) 1 d P A 1
H11A H 0.5137 0.9077 0.5876 0.084 Uiso 0.091(4) 1 calc PR A 1
H11B H 0.482 0.9794 0.6184 0.084 Uiso 0.091(4) 1 calc PR A 1
Cl1 Cl 0.4173(10) 0.8669(7) 0.7001(8) 0.069(5) Uani 0.091(4) 1 d P A 1
Cl2 Cl 0.4000(7) 0.9558(10) 0.5603(7) 0.066(5) Uani 0.091(4) 1 d P A 1
C114 C 0.9454(15) 0.407(2) 0.5811(8) 0.1 Uiso 0.198(7) 1 d PD B 2
H11C H 0.9233 0.369 0.5664 0.12 Uiso 0.198(7) 1 calc PR B 2
H11D H 0.9258 0.4589 0.5612 0.12 Uiso 0.198(7) 1 calc PR B 2
Cl3 Cl 1.0515(15) 0.411(2) 0.5436(15) 0.39(2) Uani 0.198(7) 1 d PDU B 2
Cl4 Cl 0.9074(8) 0.3813(5) 0.6788(6) 0.097(4) Uani 0.198(7) 1 d PDU B 2
C115 C 0.9414(10) 0.3857(7) 0.6494(8) 0.155(5) Uani 0.802(7) 1 d PDU B 3
H11E H 0.9826 0.3582 0.6201 0.233 Uiso 0.802(7) 1 calc PR B 3
H11F H 0.8927 0.3513 0.6792 0.233 Uiso 0.802(7) 1 calc PR B 3
H11G H 0.963 0.4011 0.6811 0.233 Uiso 0.802(7) 1 calc PR B 3
C116 C 0.9189(5) 0.4598(6) 0.5978(5) 0.123(3) Uani 0.802(7) 1 d PDU B 3
H11H H 0.8721 0.4493 0.5857 0.148 Uiso 0.802(7) 1 calc PR B 3
H11I H 0.9077 0.5038 0.6183 0.148 Uiso 0.802(7) 1 calc PR B 3
C117 C 0.9979(5) 0.4732(5) 0.5331(4) 0.093(2) Uani 0.802(7) 1 d PDU . 3
H11J H 1.0404 0.4895 0.5475 0.112 Uiso 0.802(7) 1 calc PR B 3
H11K H 1.013 0.4225 0.5245 0.112 Uiso 0.802(7) 1 calc PR B 3
C118 C 0.4290(3) 0.8745(3) 0.6593(2) 0.0432(10) Uani 0.909(4) 1 d PD A 4
H11L H 0.4776 0.844 0.6548 0.065 Uiso 0.909(4) 1 calc PR A 4
H11M H 0.3803 0.8396 0.6865 0.065 Uiso 0.909(4) 1 calc PR A 4
H11N H 0.4292 0.9116 0.6851 0.065 Uiso 0.909(4) 1 calc PR A 4
C119 C 0.4285(2) 0.9190(2) 0.5831(2) 0.0412(10) Uani 0.909(4) 1 d PD A 4
H11O H 0.3772 0.9464 0.5881 0.049 Uiso 0.909(4) 1 calc PR A 4
H11P H 0.4298 0.8812 0.5569 0.049 Uiso 0.909(4) 1 calc PR A 4
C120 C 0.5005(2) 0.9786(2) 0.5373(2) 0.0399(9) Uani 0.909(4) 1 d PD . 4
H12A H 0.4992 1.0166 0.5632 0.048 Uiso 0.909(4) 1 calc PR A 4
H12B H 0.552 0.9513 0.5323 0.048 Uiso 0.909(4) 1 calc PR A 4
B1 B 0.34519(17) 0.59394(16) 0.73277(14) 0.0142(5) Uani 1 1 d . . .
B2 B 0.15774(17) 0.90106(17) 0.26860(15) 0.0160(5) Uani 1 1 d . . .
F1 F 0.13737(11) 0.38408(11) 0.96744(9) 0.0298(4) Uani 1 1 d . . .
F2 F 0.04943(12) 0.35417(12) 0.92921(10) 0.0418(5) Uani 1 1 d . . .
F3 F 0.05634(11) 0.46926(11) 0.93689(10) 0.0354(4) Uani 1 1 d . . .
F4 F 0.26453(18) 0.37521(17) 0.63228(15) 0.0683(8) Uani 1 1 d . . .
F5 F 0.13621(17) 0.37164(17) 0.67689(12) 0.0715(9) Uani 1 1 d . . .
F6 F 0.2025(2) 0.47488(14) 0.59992(12) 0.0660(8) Uani 1 1 d . . .
F7 F 0.51607(12) 0.42406(12) 0.92478(10) 0.0391(5) Uani 1 1 d . . .
F8 F 0.41658(11) 0.44003(11) 1.01479(9) 0.0304(4) Uani 1 1 d . . .
F9 F 0.39664(15) 0.38008(11) 0.94704(12) 0.0449(6) Uani 1 1 d . . .
F10 F 0.4633(8) 0.7212(6) 0.9304(6) 0.072(3) Uani 0.628(18) 1 d PU C .
F11 F 0.3996(6) 0.7826(4) 0.8627(6) 0.066(2) Uani 0.628(18) 1 d PU C .
F12 F 0.5229(6) 0.7598(6) 0.8182(5) 0.090(3) Uani 0.628(18) 1 d PU C .
F13 F 0.18002(11) 0.82854(11) 0.84247(10) 0.0327(4) Uani 1 1 d . . .
F14 F 0.09697(11) 0.73238(11) 0.87401(9) 0.0303(4) Uani 1 1 d . . .
F15 F 0.08540(12) 0.84028(12) 0.79814(10) 0.0371(5) Uani 1 1 d . . .
F16 F 0.20274(11) 0.79649(11) 0.53435(9) 0.0298(4) Uani 1 1 d . . .
F17 F 0.25123(12) 0.89837(10) 0.54096(9) 0.0316(4) Uani 1 1 d . . .
F18 F 0.33199(11) 0.81366(11) 0.50273(9) 0.0333(4) Uani 1 1 d . . .
F19 F 0.59709(17) 0.78092(14) 0.54952(14) 0.0688(8) Uani 1 1 d . . .
F20 F 0.56184(16) 0.77457(16) 0.46389(15) 0.0774(10) Uani 1 1 d . . .
F21 F 0.67036(13) 0.72390(13) 0.47564(14) 0.0575(7) Uani 1 1 d . . .
F22 F 0.48604(12) 0.40629(11) 0.57871(11) 0.0339(4) Uani 1 1 d . . .
F23 F 0.60715(12) 0.45335(12) 0.51054(10) 0.0393(5) Uani 1 1 d . . .
F24 F 0.57685(11) 0.39910(10) 0.62604(10) 0.0310(4) Uani 1 1 d . . .
F25 F 0.06844(11) 1.07185(11) 0.00645(9) 0.0301(4) Uani 1 1 d . . .
F26 F -0.04372(10) 1.07069(11) 0.09318(10) 0.0320(4) Uani 1 1 d . . .
F27 F 0.06426(12) 1.12316(10) 0.08837(10) 0.0312(4) Uani 1 1 d . . .
F28 F 0.0236(3) 0.71008(16) 0.1933(3) 0.0706(14) Uani 0.780(5) 1 d PU D .
F29 F 0.0377(3) 0.7713(3) 0.0843(2) 0.0824(19) Uani 0.780(5) 1 d PU D .
F30 F -0.07184(16) 0.77651(17) 0.1689(2) 0.0512(10) Uani 0.780(5) 1 d PU D .
F31 F 0.3356(3) 1.0073(2) 0.3845(2) 0.0787(14) Uani 0.780(5) 1 d PU D .
F32 F 0.2592(3) 1.0988(4) 0.3721(3) 0.096(2) Uani 0.780(5) 1 d PU D .
F33 F 0.3853(4) 1.1170(3) 0.3118(3) 0.0800(19) Uani 0.780(5) 1 d PU D .
F34 F 0.44143(12) 1.03352(12) 0.04812(11) 0.0391(5) Uani 1 1 d . . .
F35 F 0.35104(11) 1.11415(11) 0.02931(9) 0.0321(4) Uani 1 1 d . . .
F36 F 0.44524(12) 1.14753(11) 0.05897(10) 0.0380(5) Uani 1 1 d . . .
F37 F 0.39953(14) 0.77587(12) 0.11576(10) 0.0460(6) Uani 1 1 d . . .
F38 F 0.42847(11) 0.67566(12) 0.18693(10) 0.0383(5) Uani 1 1 d . . .
F39 F 0.33409(13) 0.66765(15) 0.14838(13) 0.0561(7) Uani 1 1 d . . .
F40 F 0.15578(13) 0.65508(13) 0.48728(10) 0.0488(6) Uani 1 1 d . . .
F41 F 0.28168(13) 0.67621(12) 0.46651(10) 0.0397(5) Uani 1 1 d . . .
F42 F 0.24487(12) 0.57897(10) 0.44387(10) 0.0347(4) Uani 1 1 d . . .
F43 F 0.03818(12) 1.11094(10) 0.40118(10) 0.0316(4) Uani 1 1 d . . .
F44 F -0.05505(13) 1.11581(11) 0.35692(12) 0.0407(5) Uani 1 1 d . . .
F45 F -0.08455(13) 1.07348(12) 0.47334(12) 0.0431(5) Uani 1 1 d . . .
F46 F -0.15915(15) 0.80127(15) 0.54709(15) 0.0772(10) Uani 1 1 d . . .
F47 F -0.05423(13) 0.73476(13) 0.53246(12) 0.0506(6) Uani 1 1 d . . .
F48 F -0.12163(15) 0.74647(13) 0.46430(12) 0.0549(7) Uani 1 1 d . . .
F49 F 0.4332(8) 0.7268(9) 0.9376(7) 0.052(3) Uani 0.372(18) 1 d PU C 5
F50 F 0.4424(10) 0.7929(4) 0.8273(7) 0.052(3) Uani 0.372(18) 1 d PU C 5
F51 F 0.5402(7) 0.7352(8) 0.8470(9) 0.065(3) Uani 0.372(18) 1 d PU C 5
F52 F 0.0678(9) 0.7285(8) 0.1377(10) 0.064(4) Uani 0.220(5) 1 d PU D 6
F53 F -0.0027(10) 0.7877(8) 0.0922(8) 0.055(4) Uani 0.220(5) 1 d PU D 6
F54 F -0.0417(11) 0.7401(9) 0.2089(9) 0.079(5) Uani 0.220(5) 1 d PU D 6
F55 F 0.2759(9) 1.0412(8) 0.3977(5) 0.047(3) Uani 0.220(5) 1 d PU D 7
F56 F 0.2971(9) 1.1511(7) 0.3243(7) 0.056(3) Uani 0.220(5) 1 d PU D 7
F57 F 0.3943(9) 1.0825(9) 0.3230(10) 0.048(4) Uani 0.220(5) 1 d PU D 7
P1 P 0.66228(4) 0.92311(4) 0.19908(3) 0.01422(12) Uani 1 1 d . . .
P2 P 0.15948(4) 0.43166(4) 0.19650(3) 0.01413(12) Uani 1 1 d . . .
Ir1 Ir 0.531212(6) 0.896570(6) 0.271231(5) 0.01681(2) Uani 1 1 d D . .
H1I H 0.5466(19) 0.9207(18) 0.3247(14) 0.025 Uiso 1 1 d D . .
H1J H 0.523(2) 0.9779(10) 0.2481(17) 0.025 Uiso 1 1 d D . .
Ir2 Ir 0.026554(6) 0.419268(6) 0.264303(5) 0.01726(2) Uani 1 1 d D . .
H2I H 0.021(2) 0.4994(11) 0.2290(16) 0.026 Uiso 1 1 d D . .
H2J H 0.0441(19) 0.4520(17) 0.3118(15) 0.026 Uiso 1 1 d D . .

loop_
_atom_site_aniso_label
_atom_site_aniso_U_11
_atom_site_aniso_U_22
_atom_site_aniso_U_33
_atom_site_aniso_U_23
_atom_site_aniso_U_13
_atom_site_aniso_U_12
C1 0.0182(12) 0.0149(12) 0.0177(11) -0.0043(9) -0.0067(9) 0.0011(9)
C2 0.0192(12) 0.0204(13) 0.0232(12) -0.0054(10) -0.0050(10) -0.0006(10)
C3 0.0220(13) 0.0245(14) 0.0279(14) -0.0115(11) -0.0040(11) 0.0041(11)
C4 0.0313(16) 0.0249(15) 0.0351(16) -0.0179(12) -0.0117(13) 0.0056(12)
C5 0.0244(14) 0.0239(15) 0.0350(15) -0.0145(12) -0.0112(12) 0.0006(11)
C6 0.0175(12) 0.0165(12) 0.0231(12) -0.0061(10) -0.0088(10) 0.0010(9)
C7 0.0164(11) 0.0172(12) 0.0241(12) -0.0081(10) -0.0079(10) -0.0032(9)
C8 0.0179(12) 0.0248(14) 0.0258(13) -0.0092(11) -0.0110(10) -0.0012(10)
C9 0.0155(12) 0.0247(14) 0.0291(14) -0.0076(11) -0.0111(10) 0.0001(10)
C10 0.0159(12) 0.0250(15) 0.0284(14) -0.0062(11) -0.0042(11) -0.0023(10)
C11 0.0210(13) 0.0249(15) 0.0233(13) 0.0014(11) -0.0016(11) -0.0055(11)
C12 0.0199(13) 0.0191(13) 0.0245(13) -0.0010(10) -0.0047(10) -0.0041(10)
C13 0.0172(11) 0.0194(13) 0.0194(11) -0.0042(9) -0.0092(9) -0.0014(9)
C14 0.0245(13) 0.0209(13) 0.0225(12) -0.0011(10) -0.0113(11) -0.0019(11)
C15 0.0316(16) 0.0297(16) 0.0351(16) -0.0010(13) -0.0218(14) 0.0000(13)
C16 0.049(2) 0.0373(19) 0.0410(18) -0.0069(15) -0.0343(17) -0.0026(16)
C17 0.0432(19) 0.0279(16) 0.0426(18) -0.0061(14) -0.0281(16) -0.0077(14)
C18 0.0299(15) 0.0205(13) 0.0276(13) -0.0081(11) -0.0162(12) -0.0023(11)
C19 0.0164(11) 0.0139(11) 0.0185(11) -0.0037(9) -0.0077(9) -0.0005(9)
C20 0.0190(12) 0.0210(13) 0.0210(12) -0.0035(10) -0.0054(10) -0.0024(10)
C21 0.0264(14) 0.0203(13) 0.0193(12) -0.0014(10) -0.0051(11) -0.0071(11)
C22 0.0383(17) 0.0214(14) 0.0170(12) -0.0027(10) -0.0099(11) -0.0043(12)
C23 0.0329(15) 0.0240(14) 0.0225(13) -0.0015(11) -0.0163(12) -0.0005(12)
C24 0.0249(13) 0.0212(13) 0.0226(12) -0.0024(10) -0.0135(11) -0.0033(10)
C25 0.0174(11) 0.0177(12) 0.0181(11) -0.0049(9) -0.0056(9) 0.0000(9)
C26 0.0202(13) 0.0210(14) 0.0286(14) -0.0089(11) -0.0054(11) -0.0010(10)
C27 0.0252(14) 0.0262(15) 0.0338(16) -0.0144(12) -0.0042(12) 0.0053(12)
C28 0.0306(16) 0.0250(15) 0.0431(18) -0.0186(13) -0.0093(14) 0.0047(12)
C29 0.0234(14) 0.0214(14) 0.0400(17) -0.0128(12) -0.0079(13) -0.0019(11)
C30 0.0178(12) 0.0165(12) 0.0258(13) -0.0060(10) -0.0088(10) 0.0012(10)
C31 0.0156(11) 0.0142(12) 0.0284(13) -0.0044(10) -0.0073(10) -0.0037(9)
C32 0.0193(12) 0.0203(13) 0.0290(13) -0.0079(11) -0.0119(11) -0.0027(10)
C33 0.0135(11) 0.0214(14) 0.0327(14) -0.0064(11) -0.0095(11) 0.0001(10)
C34 0.0092(11) 0.0304(16) 0.0272(13) -0.0040(11) -0.0017(10) -0.0009(10)
C35 0.0212(13) 0.0275(15) 0.0233(13) 0.0018(11) -0.0036(11) -0.0040(11)
C36 0.0174(12) 0.0231(14) 0.0258(13) 0.0009(11) -0.0068(10) -0.0005(10)
C37 0.0153(11) 0.0238(13) 0.0171(11) -0.0013(9) -0.0073(9) -0.0058(10)
C38 0.0371(18) 0.042(2) 0.0303(16) 0.0141(14) -0.0217(14) -0.0192(15)
C39 0.045(2) 0.069(3) 0.0264(16) 0.0184(17) -0.0216(16) -0.0261(19)
C40 0.0360(19) 0.059(2) 0.0412(19) 0.0037(17) -0.0284(16) -0.0088(17)
C41 0.0219(15) 0.057(2) 0.0278(15) 0.0010(15) -0.0110(12) -0.0138(14)
C42 0.0185(13) 0.0472(19) 0.0210(13) -0.0045(12) -0.0077(11) -0.0042(12)
C43 0.0183(12) 0.0169(12) 0.0164(11) -0.0008(9) -0.0067(9) -0.0034(9)
C44 0.0328(15) 0.0198(13) 0.0239(13) -0.0052(10) -0.0143(12) -0.0035(11)
C45 0.047(2) 0.0203(14) 0.0289(15) 0.0013(11) -0.0189(14) -0.0091(13)
C46 0.0456(19) 0.0231(15) 0.0241(14) -0.0016(11) -0.0173(13) -0.0025(13)
C47 0.0358(16) 0.0273(15) 0.0198(12) -0.0051(11) -0.0145(12) 0.0006(12)
C48 0.0265(14) 0.0201(13) 0.0188(12) -0.0025(10) -0.0117(10) -0.0041(10)
C49 0.0127(10) 0.0133(11) 0.0155(10) -0.0044(8) -0.0062(8) 0.0016(8)
C50 0.0181(11) 0.0169(12) 0.0152(10) -0.0053(9) -0.0054(9) 0.0002(9)
C51 0.0232(13) 0.0197(13) 0.0191(11) -0.0077(10) -0.0089(10) -0.0030(10)
C52 0.0218(13) 0.0168(12) 0.0220(12) -0.0056(10) -0.0075(10) -0.0033(10)
C53 0.0155(11) 0.0144(12) 0.0180(11) -0.0038(9) -0.0050(9) -0.0003(9)
C54 0.0135(11) 0.0149(12) 0.0183(11) -0.0058(9) -0.0069(9) 0.0019(9)
C55 0.0403(18) 0.0344(17) 0.0251(14) -0.0120(12) -0.0097(13) -0.0132(14)
C56 0.0191(12) 0.0239(14) 0.0220(12) -0.0085(10) -0.0021(10) -0.0034(10)
C57 0.0138(11) 0.0160(12) 0.0152(10) -0.0037(9) -0.0046(9) -0.0012(9)
C58 0.0166(11) 0.0158(12) 0.0179(11) -0.0058(9) -0.0085(9) 0.0005(9)
C59 0.0206(12) 0.0202(13) 0.0193(11) -0.0043(10) -0.0100(10) 0.0016(10)
C60 0.0272(14) 0.0253(14) 0.0240(13) -0.0061(11) -0.0147(11) -0.0024(11)
C61 0.0297(15) 0.0207(14) 0.0305(14) -0.0096(11) -0.0162(12) -0.0011(11)
C62 0.0234(13) 0.0177(13) 0.0232(12) -0.0058(10) -0.0131(11) -0.0018(10)
C63 0.0274(14) 0.0265(15) 0.0204(12) -0.0037(11) -0.0124(11) -0.0008(11)
C64 0.061(2) 0.0275(17) 0.046(2) -0.0113(15) -0.0337(19) -0.0080(16)
C65 0.0141(11) 0.0139(11) 0.0149(10) -0.0039(8) -0.0046(9) -0.0009(8)
C66 0.0171(11) 0.0174(12) 0.0154(10) -0.0038(9) -0.0061(9) -0.0008(9)
C67 0.0156(11) 0.0183(12) 0.0171(11) -0.0073(9) -0.0049(9) -0.0001(9)
C68 0.0178(11) 0.0144(12) 0.0203(11) -0.0039(9) -0.0084(9) 0.0020(9)
C69 0.0150(11) 0.0168(12) 0.0167(11) -0.0025(9) -0.0061(9) 0.0001(9)
C70 0.0159(11) 0.0166(12) 0.0156(10) -0.0036(9) -0.0057(9) 0.0000(9)
C71 0.0236(13) 0.0207(13) 0.0235(12) -0.0095(10) -0.0112(11) 0.0047(10)
C72 0.0205(13) 0.0230(14) 0.0198(12) -0.0029(10) -0.0073(10) 0.0050(10)
C73 0.0146(11) 0.0198(12) 0.0137(10) -0.0039(9) -0.0064(9) 0.0027(9)
C74 0.0139(11) 0.0217(13) 0.0178(11) -0.0037(10) -0.0061(9) 0.0012(9)
C75 0.0155(11) 0.0258(14) 0.0157(11) -0.0009(10) -0.0052(9) -0.0009(10)
C76 0.0171(12) 0.0299(15) 0.0152(11) -0.0035(10) -0.0057(9) 0.0047(11)
C77 0.0180(12) 0.0243(13) 0.0157(11) -0.0057(10) -0.0084(9) 0.0070(10)
C78 0.0176(11) 0.0204(13) 0.0172(11) -0.0049(9) -0.0096(9) 0.0048(10)
C79 0.0229(14) 0.0318(17) 0.0276(15) 0.0028(12) -0.0027(12) -0.0023(12)
C80 0.0259(14) 0.0309(16) 0.0208(12) -0.0114(11) -0.0110(11) 0.0115(12)
C81 0.0122(10) 0.0169(12) 0.0167(10) -0.0053(9) -0.0033(9) -0.0020(9)
C82 0.0145(11) 0.0170(12) 0.0168(11) -0.0051(9) -0.0060(9) -0.0011(9)
C83 0.0154(11) 0.0188(12) 0.0173(11) -0.0066(9) -0.0059(9) 0.0012(9)
C84 0.0201(12) 0.0248(14) 0.0221(12) -0.0098(10) -0.0098(10) -0.0003(10)
C85 0.0166(12) 0.0198(13) 0.0274(13) -0.0113(10) -0.0076(10) -0.0015(10)
C86 0.0167(11) 0.0191(13) 0.0229(12) -0.0071(10) -0.0070(10) 0.0009(10)
C87 0.0174(12) 0.0246(14) 0.0212(12) -0.0081(10) -0.0100(10) 0.0014(10)
C88 0.0257(15) 0.0270(16) 0.0364(16) -0.0146(13) -0.0106(13) -0.0063(12)
C89 0.0151(11) 0.0141(11) 0.0188(11) -0.0048(9) -0.0071(9) 0.0019(9)
C90 0.0192(12) 0.0235(14) 0.0206(12) -0.0082(10) -0.0081(10) 0.0007(10)
C91 0.0227(13) 0.0264(15) 0.0261(13) -0.0128(11) -0.0094(11) -0.0030(11)
C92 0.0173(12) 0.0206(13) 0.0282(13) -0.0097(11) -0.0065(10) -0.0044(10)
C93 0.0171(12) 0.0173(12) 0.0207(12) -0.0059(9) -0.0046(10) 0.0018(9)
C94 0.0146(11) 0.0148(12) 0.0190(11) -0.0060(9) -0.0064(9) 0.0007(9)
C95 0.0367(18) 0.053(2) 0.0344(17) -0.0221(16) -0.0135(15) -0.0101(16)
C96 0.0188(13) 0.0270(15) 0.0247(13) -0.0099(11) -0.0020(11) -0.0045(11)
C97 0.0163(11) 0.0175(12) 0.0190(11) -0.0058(9) -0.0075(9) -0.0005(9)
C98 0.0161(11) 0.0220(13) 0.0186(11) -0.0066(10) -0.0059(9) 0.0025(10)
C99 0.0195(12) 0.0215(13) 0.0166(11) -0.0017(9) -0.0061(10) 0.0024(10)
C100 0.0197(12) 0.0170(12) 0.0222(12) -0.0049(10) -0.0081(10) 0.0042(10)
C101 0.0156(11) 0.0199(13) 0.0178(11) -0.0075(9) -0.0064(9) -0.0002(9)
C102 0.0160(11) 0.0189(13) 0.0193(11) -0.0061(9) -0.0072(9) 0.0004(9)
C103 0.0293(15) 0.0314(16) 0.0181(12) -0.0039(11) -0.0052(11) 0.0115(13)
C104 0.0211(13) 0.0217(14) 0.0211(12) -0.0079(10) -0.0076(10) 0.0013(10)
C105 0.0167(11) 0.0184(12) 0.0182(11) -0.0057(9) -0.0088(9) 0.0016(9)
C106 0.0189(12) 0.0194(13) 0.0178(11) -0.0045(9) -0.0078(9) 0.0013(10)
C107 0.0199(12) 0.0253(14) 0.0205(12) -0.0104(10) -0.0127(10) 0.0091(10)
C108 0.0173(12) 0.0345(16) 0.0180(11) -0.0090(11) -0.0088(10) 0.0075(11)
C109 0.0163(12) 0.0268(14) 0.0188(12) -0.0010(10) -0.0076(10) -0.0009(10)
C110 0.0181(12) 0.0217(13) 0.0202(12) -0.0046(10) -0.0086(10) 0.0012(10)
C111 0.0339(16) 0.0301(16) 0.0313(15) -0.0137(13) -0.0199(13) 0.0138(13)
C112 0.0211(14) 0.0320(17) 0.0273(14) -0.0010(12) -0.0052(11) -0.0018(12)
Cl1 0.090(11) 0.031(6) 0.048(7) 0.005(6) 0.003(7) 0.010(6)
Cl2 0.036(6) 0.110(13) 0.049(7) -0.010(7) -0.021(5) -0.019(7)
Cl3 0.40(2) 0.40(2) 0.39(2) -0.122(11) -0.158(12) 0.022(10)
Cl4 0.128(7) 0.071(5) 0.115(7) -0.026(4) -0.065(6) -0.031(4)
C115 0.182(10) 0.163(8) 0.112(6) -0.021(5) -0.049(6) -0.056(6)
C116 0.125(6) 0.159(7) 0.110(5) -0.071(5) -0.042(4) -0.014(5)
C117 0.102(5) 0.112(6) 0.095(4) -0.041(4) -0.059(3) -0.017(4)
C118 0.036(2) 0.040(3) 0.055(3) -0.017(2) -0.015(2) 0.0031(19)
C119 0.035(2) 0.038(2) 0.051(3) -0.0162(19) -0.012(2) -0.0022(18)
C120 0.037(2) 0.040(2) 0.048(2) -0.0191(18) -0.0161(18) -0.0041(17)
B1 0.0137(12) 0.0153(13) 0.0136(11) -0.0042(9) -0.0049(9) 0.0006(10)
B2 0.0150(12) 0.0181(14) 0.0156(12) -0.0052(10) -0.0063(10) 0.0012(10)
F1 0.0317(9) 0.0366(10) 0.0165(7) -0.0052(7) -0.0057(7) 0.0001(8)
F2 0.0389(11) 0.0476(12) 0.0302(10) -0.0124(9) 0.0037(8) -0.0298(9)
F3 0.0234(9) 0.0393(11) 0.0351(10) -0.0155(8) 0.0017(8) 0.0068(8)
F4 0.0802(19) 0.0853(19) 0.0675(17) -0.0633(16) -0.0278(15) 0.0203(16)
F5 0.0748(18) 0.105(2) 0.0369(12) -0.0304(13) -0.0042(12) -0.0603(16)
F6 0.127(2) 0.0524(15) 0.0344(12) -0.0064(10) -0.0480(15) -0.0198(15)
F7 0.0380(11) 0.0376(11) 0.0315(10) -0.0007(8) -0.0119(8) 0.0164(9)
F8 0.0330(10) 0.0361(10) 0.0181(8) 0.0020(7) -0.0121(7) -0.0050(8)
F9 0.0757(16) 0.0217(9) 0.0503(12) 0.0049(8) -0.0482(12) -0.0121(9)
F10 0.125(7) 0.052(3) 0.076(5) -0.022(3) -0.076(5) -0.009(4)
F11 0.084(5) 0.035(3) 0.115(6) -0.048(3) -0.061(5) 0.021(3)
F12 0.096(5) 0.066(5) 0.095(5) -0.038(4) 0.003(4) -0.054(4)
F13 0.0332(10) 0.0383(11) 0.0365(10) -0.0258(8) -0.0115(8) 0.0003(8)
F14 0.0294(9) 0.0329(10) 0.0217(8) -0.0104(7) 0.0011(7) -0.0026(8)
F15 0.0357(10) 0.0482(12) 0.0309(9) -0.0197(9) -0.0141(8) 0.0279(9)
F16 0.0322(10) 0.0364(10) 0.0271(9) -0.0087(7) -0.0191(8) 0.0044(8)
F17 0.0426(11) 0.0199(9) 0.0263(9) 0.0018(7) -0.0134(8) 0.0045(8)
F18 0.0261(9) 0.0452(11) 0.0164(8) -0.0005(7) -0.0026(7) 0.0095(8)
F19 0.0795(19) 0.0444(14) 0.0576(15) -0.0139(12) 0.0099(13) -0.0376(13)
F20 0.0605(16) 0.0684(18) 0.0720(17) 0.0465(14) -0.0392(14) -0.0287(14)
F21 0.0260(11) 0.0454(13) 0.0664(16) -0.0020(11) 0.0124(10) -0.0084(9)
F22 0.0405(11) 0.0322(10) 0.0441(11) -0.0219(8) -0.0259(9) 0.0123(8)
F23 0.0443(12) 0.0413(11) 0.0252(9) -0.0141(8) -0.0045(8) 0.0211(9)
F24 0.0344(10) 0.0305(10) 0.0316(9) -0.0085(7) -0.0193(8) 0.0157(8)
F25 0.0347(10) 0.0340(10) 0.0185(8) -0.0040(7) -0.0102(7) 0.0074(8)
F26 0.0189(8) 0.0322(10) 0.0421(10) -0.0068(8) -0.0133(8) 0.0092(7)
F27 0.0444(11) 0.0184(8) 0.0393(10) -0.0057(7) -0.0271(9) 0.0004(8)
F28 0.099(3) 0.0183(14) 0.130(4) -0.0108(18) -0.091(3) -0.0016(17)
F29 0.087(3) 0.084(3) 0.064(2) -0.058(2) 0.028(2) -0.057(3)
F30 0.0264(14) 0.0351(16) 0.102(3) -0.0249(16) -0.0293(16) -0.0087(11)
F31 0.144(4) 0.070(2) 0.052(2) -0.0210(18) -0.067(2) -0.002(3)
F32 0.066(3) 0.171(5) 0.115(4) -0.126(4) -0.043(3) 0.042(3)
F33 0.104(4) 0.096(4) 0.045(2) -0.015(2) -0.024(2) -0.070(3)
F34 0.0298(10) 0.0375(11) 0.0390(11) -0.0179(9) 0.0048(8) 0.0053(8)
F35 0.0338(10) 0.0377(11) 0.0204(8) -0.0046(7) -0.0076(7) -0.0018(8)
F36 0.0357(11) 0.0374(11) 0.0316(10) -0.0091(8) 0.0014(8) -0.0212(8)
F37 0.0520(13) 0.0361(11) 0.0252(9) -0.0020(8) 0.0066(9) 0.0115(10)
F38 0.0278(10) 0.0555(13) 0.0337(10) -0.0200(9) -0.0115(8) 0.0210(9)
F39 0.0332(11) 0.0898(18) 0.0657(15) -0.0617(14) -0.0068(11) -0.0103(11)
F40 0.0403(11) 0.0566(14) 0.0217(9) 0.0049(9) 0.0029(8) 0.0227(10)
F41 0.0592(13) 0.0386(11) 0.0309(10) -0.0120(8) -0.0288(10) 0.0184(10)
F42 0.0430(11) 0.0236(9) 0.0281(9) 0.0008(7) -0.0104(8) 0.0077(8)
F43 0.0400(11) 0.0244(9) 0.0423(10) -0.0163(8) -0.0247(9) 0.0097(8)
F44 0.0536(13) 0.0329(11) 0.0543(12) -0.0170(9) -0.0415(11) 0.0237(9)
F45 0.0404(12) 0.0476(13) 0.0475(12) -0.0306(10) -0.0128(10) 0.0209(10)
F46 0.0477(15) 0.0503(15) 0.0746(18) -0.0068(13) 0.0371(13) -0.0083(12)
F47 0.0445(12) 0.0477(13) 0.0416(12) 0.0219(10) -0.0225(10) -0.0105(10)
F48 0.0652(16) 0.0475(13) 0.0489(13) 0.0122(10) -0.0327(12) -0.0341(11)
F49 0.066(5) 0.047(5) 0.041(4) -0.034(3) 0.003(4) -0.023(4)
F50 0.083(6) 0.026(3) 0.066(5) -0.006(3) -0.053(5) -0.002(3)
F51 0.058(5) 0.049(5) 0.101(7) -0.037(4) -0.027(4) -0.015(3)
F52 0.067(6) 0.046(6) 0.090(7) -0.037(5) -0.026(5) -0.002(4)
F53 0.088(7) 0.049(6) 0.055(6) -0.013(4) -0.056(5) -0.011(5)
F54 0.082(7) 0.059(6) 0.085(7) -0.041(5) 0.006(5) -0.036(5)
F55 0.064(6) 0.055(6) 0.024(4) -0.010(4) -0.014(4) -0.031(4)
F56 0.087(7) 0.051(5) 0.051(5) -0.040(4) -0.031(5) 0.009(4)
F57 0.029(5) 0.078(7) 0.064(6) -0.040(5) -0.032(4) 0.004(5)
P1 0.0129(3) 0.0156(3) 0.0144(3) -0.0041(2) -0.0051(2) -0.0014(2)
P2 0.0123(3) 0.0149(3) 0.0145(3) -0.0031(2) -0.0047(2) -0.0022(2)
Ir1 0.01385(5) 0.01946(5) 0.01623(4) -0.00599(4) -0.00349(4) -0.00171(4)
Ir2 0.01281(5) 0.01890(5) 0.01944(5) -0.00684(4) -0.00384(4) -0.00149(4)

loop_
_atom_type_symbol
_atom_type_description
_atom_type_scat_dispersion_real
_atom_type_scat_dispersion_imag
_atom_type_scat_source
C C 0.0033 0.0016 'International Tables Vol C Tables 4.2.6.8 and 6.1.1.4'
H H 0 0 'International Tables Vol C Tables 4.2.6.8 and 6.1.1.4'
B B 0.0013 0.0007 'International Tables Vol C Tables 4.2.6.8 and 6.1.1.4'
Cl Cl 0.1484 0.1585 'International Tables Vol C Tables 4.2.6.8 and 6.1.1.4'
F F 0.0171 0.0103 'International Tables Vol C Tables 4.2.6.8 and 6.1.1.4'
P P 0.1023 0.0942 'International Tables Vol C Tables 4.2.6.8 and 6.1.1.4'
Ir Ir -1.4442 7.9887 'International Tables Vol C Tables 4.2.6.8 and 6.1.1.4'

loop_
_geom_angle_atom_site_label_1
_geom_angle_atom_site_label_2
_geom_angle_atom_site_label_3
_geom_angle
_geom_angle_site_symmetry_1
C2 C1 C6 119.0(2) .
C2 C1 P1 123.2(2) .
C6 C1 P1 117.82(19) .
C3 C2 C1 120.3(3) .
C3 C2 H2 119.9 .
C1 C2 H2 119.9 .
C4 C3 C2 120.5(3) .
C4 C3 H3 119.8 .
C2 C3 H3 119.8 .
C3 C4 C5 120.1(3) .
C3 C4 H4 119.9 .
C5 C4 H4 119.9 .
C4 C5 C6 119.8(3) .
C4 C5 H5 120.1 .
C6 C5 H5 120.1 .
C5 C6 C1 120.3(2) .
C5 C6 C7 121.4(2) .
C1 C6 C7 118.3(2) .
C12 C7 C8 119.9(2) .
C12 C7 C6 119.4(2) .
C8 C7 C6 120.4(2) .
C12 C7 Ir1 74.65(16) .
C8 C7 Ir1 74.77(15) .
C6 C7 Ir1 116.14(17) .
C9 C8 C7 119.2(3) .
C9 C8 Ir1 72.59(16) .
C7 C8 Ir1 67.98(14) .
C9 C8 H8 120.4 .
C7 C8 H8 120.4 .
Ir1 C8 H8 131.8 .
C8 C9 C10 120.8(3) .
C8 C9 Ir1 71.82(15) .
C10 C9 Ir1 71.81(16) .
C8 C9 H9 119.6 .
C10 C9 H9 119.6 .
Ir1 C9 H9 129.2 .
C11 C10 C9 119.9(3) .
C11 C10 Ir1 72.21(16) .
C9 C10 Ir1 72.23(16) .
C11 C10 H10 120.1 .
C9 C10 H10 120.1 .
Ir1 C10 H10 127.5 .
C10 C11 C12 120.4(3) .
C10 C11 Ir1 71.99(16) .
C12 C11 Ir1 71.35(16) .
C10 C11 H11 119.8 .
C12 C11 H11 119.8 .
Ir1 C11 H11 129.2 .
C11 C12 C7 119.3(3) .
C11 C12 Ir1 72.50(17) .
C7 C12 Ir1 68.37(15) .
C11 C12 H12 120.4 .
C7 C12 H12 120.4 .
Ir1 C12 H12 131.5 .
C18 C13 C14 111.2(2) .
C18 C13 P1 110.98(18) .
C14 C13 P1 112.20(18) .
C18 C13 H13 107.4 .
C14 C13 H13 107.4 .
P1 C13 H13 107.4 .
C15 C14 C13 110.0(2) .
C15 C14 H14A 109.7 .
C13 C14 H14A 109.7 .
C15 C14 H14B 109.7 .
C13 C14 H14B 109.7 .
H14A C14 H14B 108.2 .
C16 C15 C14 111.2(3) .
C16 C15 H15A 109.4 .
C14 C15 H15A 109.4 .
C16 C15 H15B 109.4 .
C14 C15 H15B 109.4 .
H15A C15 H15B 108 .
C17 C16 C15 111.3(3) .
C17 C16 H16A 109.4 .
C15 C16 H16A 109.4 .
C17 C16 H16B 109.4 .
C15 C16 H16B 109.4 .
H16A C16 H16B 108 .
C16 C17 C18 111.2(3) .
C16 C17 H17A 109.4 .
C18 C17 H17A 109.4 .
C16 C17 H17B 109.4 .
C18 C17 H17B 109.4 .
H17A C17 H17B 108 .
C13 C18 C17 110.6(2) .
C13 C18 H18A 109.5 .
C17 C18 H18A 109.5 .
C13 C18 H18B 109.5 .
C17 C18 H18B 109.5 .
H18A C18 H18B 108.1 .
C20 C19 C24 111.1(2) .
C20 C19 P1 115.22(18) .
C24 C19 P1 110.33(17) .
C20 C19 H19 106.6 .
C24 C19 H19 106.6 .
P1 C19 H19 106.6 .
C19 C20 C21 110.2(2) .
C19 C20 H20A 109.6 .
C21 C20 H20A 109.6 .
C19 C20 H20B 109.6 .
C21 C20 H20B 109.6 .
H20A C20 H20B 108.1 .
C22 C21 C20 110.3(2) .
C22 C21 H21A 109.6 .
C20 C21 H21A 109.6 .
C22 C21 H21B 109.6 .
C20 C21 H21B 109.6 .
H21A C21 H21B 108.1 .
C23 C22 C21 111.1(2) .
C23 C22 H22A 109.4 .
C21 C22 H22A 109.4 .
C23 C22 H22B 109.4 .
C21 C22 H22B 109.4 .
H22A C22 H22B 108 .
C22 C23 C24 112.1(2) .
C22 C23 H23A 109.2 .
C24 C23 H23A 109.2 .
C22 C23 H23B 109.2 .
C24 C23 H23B 109.2 .
H23A C23 H23B 107.9 .
C23 C24 C19 111.2(2) .
C23 C24 H24A 109.4 .
C19 C24 H24A 109.4 .
C23 C24 H24B 109.4 .
C19 C24 H24B 109.4 .
H24A C24 H24B 108 .
C26 C25 C30 119.1(2) .
C26 C25 P2 123.3(2) .
C30 C25 P2 117.56(19) .
C25 C26 C27 120.4(3) .
C25 C26 H26 119.8 .
C27 C26 H26 119.8 .
C28 C27 C26 120.2(3) .
C28 C27 H27 119.9 .
C26 C27 H27 119.9 .
C27 C28 C29 119.9(3) .
C27 C28 H28 120 .
C29 C28 H28 120 .
C30 C29 C28 119.9(3) .
C30 C29 H29 120.1 .
C28 C29 H29 120.1 .
C29 C30 C25 120.4(3) .
C29 C30 C31 121.0(2) .
C25 C30 C31 118.6(2) .
C36 C31 C32 120.1(3) .
C36 C31 C30 119.2(2) .
C32 C31 C30 120.3(2) .
C36 C31 Ir2 74.28(17) .
C32 C31 Ir2 74.61(16) .
C30 C31 Ir2 115.95(17) .
C33 C32 C31 118.4(3) .
C33 C32 Ir2 72.41(16) .
C31 C32 Ir2 68.21(15) .
C33 C32 H32 120.8 .
C31 C32 H32 120.8 .
Ir2 C32 H32 131.1 .
C34 C33 C32 121.8(3) .
C34 C33 Ir2 72.76(16) .
C32 C33 Ir2 71.51(15) .
C34 C33 H33 119.1 .
C32 C33 H33 119.1 .
Ir2 C33 H33 129.1 .
C33 C34 C35 119.0(3) .
C33 C34 Ir2 71.70(15) .
C35 C34 Ir2 71.55(15) .
C33 C34 H34 120.5 .
C35 C34 H34 120.5 .
Ir2 C34 H34 128.4 .
C36 C35 C34 120.4(3) .
C36 C35 Ir2 71.06(16) .
C34 C35 Ir2 72.31(16) .
C36 C35 H35 119.8 .
C34 C35 H35 119.8 .
Ir2 C35 H35 129.2 .
C35 C36 C31 119.9(3) .
C35 C36 Ir2 73.10(17) .
C31 C36 Ir2 68.67(15) .
C35 C36 H36 120 .
C31 C36 H36 120 .
Ir2 C36 H36 130.8 .
C42 C37 C38 111.0(2) .
C42 C37 P2 116.12(19) .
C38 C37 P2 111.36(19) .
C42 C37 H37 105.9 .
C38 C37 H37 105.9 .
P2 C37 H37 105.9 .
C37 C38 C39 110.3(3) .
C37 C38 H38A 109.6 .
C39 C38 H38A 109.6 .
C37 C38 H38B 109.6 .
C39 C38 H38B 109.6 .
H38A C38 H38B 108.1 .
C40 C39 C38 111.2(3) .
C40 C39 H39A 109.4 .
C38 C39 H39A 109.4 .
C40 C39 H39B 109.4 .
C38 C39 H39B 109.4 .
H39A C39 H39B 108 .
C39 C40 C41 110.7(3) .
C39 C40 H40A 109.5 .
C41 C40 H40A 109.5 .
C39 C40 H40B 109.5 .
C41 C40 H40B 109.5 .
H40A C40 H40B 108.1 .
C40 C41 C42 111.2(3) .
C40 C41 H41A 109.4 .
C42 C41 H41A 109.4 .
C40 C41 H41B 109.4 .
C42 C41 H41B 109.4 .
H41A C41 H41B 108 .
C37 C42 C41 110.0(2) .
C37 C42 H42A 109.7 .
C41 C42 H42A 109.7 .
C37 C42 H42B 109.7 .
C41 C42 H42B 109.7 .
H42A C42 H42B 108.2 .
C44 C43 C48 110.5(2) .
C44 C43 P2 111.58(18) .
C48 C43 P2 112.38(18) .
C44 C43 H43 107.4 .
C48 C43 H43 107.4 .
P2 C43 H43 107.4 .
C43 C44 C45 109.9(2) .
C43 C44 H44A 109.7 .
C45 C44 H44A 109.7 .
C43 C44 H44B 109.7 .
C45 C44 H44B 109.7 .
H44A C44 H44B 108.2 .
C46 C45 C44 111.1(3) .
C46 C45 H45A 109.4 .
C44 C45 H45A 109.4 .
C46 C45 H45B 109.4 .
C44 C45 H45B 109.4 .
H45A C45 H45B 108 .
C47 C46 C45 111.4(3) .
C47 C46 H46A 109.4 .
C45 C46 H46A 109.4 .
C47 C46 H46B 109.4 .
C45 C46 H46B 109.4 .
H46A C46 H46B 108 .
C46 C47 C48 111.5(2) .
C46 C47 H47A 109.3 .
C48 C47 H47A 109.3 .
C46 C47 H47B 109.3 .
C48 C47 H47B 109.3 .
H47A C47 H47B 108 .
C43 C48 C47 110.0(2) .
C43 C48 H48A 109.7 .
C47 C48 H48A 109.7 .
C43 C48 H48B 109.7 .
C47 C48 H48B 109.7 .
H48A C48 H48B 108.2 .
C54 C49 C50 115.3(2) .
C54 C49 B1 122.6(2) .
C50 C49 B1 121.5(2) .
C51 C50 C49 122.4(2) .
C51 C50 H50 118.8 .
C49 C50 H50 118.8 .
C50 C51 C52 121.2(2) .
C50 C51 C55 118.6(2) .
C52 C51 C55 120.2(2) .
C51 C52 C53 117.4(2) .
C51 C52 H52 121.3 .
C53 C52 H52 121.3 .
C52 C53 C54 121.1(2) .
C52 C53 C56 119.9(2) .
C54 C53 C56 118.9(2) .
C53 C54 C49 122.5(2) .
C53 C54 H54 118.7 .
C49 C54 H54 118.7 .
F5 C55 F6 107.8(3) .
F5 C55 F4 105.8(3) .
F6 C55 F4 104.6(3) .
F5 C55 C51 113.8(3) .
F6 C55 C51 112.8(3) .
F4 C55 C51 111.5(3) .
F2 C56 F1 106.5(2) .
F2 C56 F3 106.9(2) .
F1 C56 F3 105.4(2) .
F2 C56 C53 113.4(2) .
F1 C56 C53 112.4(2) .
F3 C56 C53 111.7(2) .
C58 C57 C62 116.1(2) .
C58 C57 B1 122.0(2) .
C62 C57 B1 121.6(2) .
C59 C58 C57 121.8(2) .
C59 C58 H58 119.1 .
C57 C58 H58 119.1 .
C60 C59 C58 121.1(2) .
C60 C59 C63 118.0(2) .
C58 C59 C63 120.9(2) .
C59 C60 C61 117.9(2) .
C59 C60 H60 121 .
C61 C60 H60 121 .
C62 C61 C60 120.9(3) .
C62 C61 C64 120.4(3) .
C60 C61 C64 118.7(3) .
C61 C62 C57 122.1(2) .
C61 C62 H62 118.9 .
C57 C62 H62 118.9 .
F9 C63 F8 107.1(2) .
F9 C63 F7 106.7(3) .
F8 C63 F7 104.9(2) .
F9 C63 C59 113.6(2) .
F8 C63 C59 111.9(2) .
F7 C63 C59 112.1(2) .
F12 C64 F50 70.5(6) .
F12 C64 F10 108.4(6) .
F50 C64 F10 123.4(7) .
F12 C64 F49 125.9(7) .
F50 C64 F49 112.5(8) .
F10 C64 F49 22.3(7) .
F12 C64 F11 105.5(5) .
F50 C64 F11 35.9(5) .
F10 C64 F11 104.9(5) .
F49 C64 F11 85.9(7) .
F12 C64 F51 33.6(5) .
F50 C64 F51 101.3(7) .
F10 C64 F51 80.4(6) .
F49 C64 F51 101.8(7) .
F11 C64 F51 132.1(6) .
F12 C64 C61 112.8(4) .
F50 C64 C61 117.1(4) .
F10 C64 C61 114.7(5) .
F49 C64 C61 112.0(7) .
F11 C64 C61 109.9(4) .
F51 C64 C61 110.4(6) .
C66 C65 C70 116.0(2) .
C66 C65 B1 121.0(2) .
C70 C65 B1 122.9(2) .
C67 C66 C65 122.0(2) .
C67 C66 H66 119 .
C65 C66 H66 119 .
C68 C67 C66 121.2(2) .
C68 C67 C71 119.4(2) .
C66 C67 C71 119.3(2) .
C67 C68 C69 117.8(2) .
C67 C68 H68 121.1 .
C69 C68 H68 121.1 .
C68 C69 C70 121.2(2) .
C68 C69 C72 118.2(2) .
C70 C69 C72 120.6(2) .
C69 C70 C65 121.8(2) .
C69 C70 H70 119.1 .
C65 C70 H70 119.1 .
F13 C71 F14 106.1(2) .
F13 C71 F15 106.7(2) .
F14 C71 F15 106.2(2) .
F13 C71 C67 112.4(2) .
F14 C71 C67 112.5(2) .
F15 C71 C67 112.4(2) .
F17 C72 F18 107.1(2) .
F17 C72 F16 106.4(2) .
F18 C72 F16 106.2(2) .
F17 C72 C69 112.5(2) .
F18 C72 C69 112.1(2) .
F16 C72 C69 112.1(2) .
C78 C73 C74 115.8(2) .
C78 C73 B1 122.4(2) .
C74 C73 B1 121.8(2) .
C75 C74 C73 122.1(3) .
C75 C74 H74 119 .
C73 C74 H74 119 .
C76 C75 C74 121.1(3) .
C76 C75 C79 119.8(2) .
C74 C75 C79 119.1(3) .
C75 C76 C77 117.9(2) .
C75 C76 H76 121.1 .
C77 C76 H76 121.1 .
C76 C77 C78 120.9(3) .
C76 C77 C80 121.2(2) .
C78 C77 C80 117.9(3) .
C77 C78 C73 122.3(3) .
C77 C78 H78 118.9 .
C73 C78 H78 118.9 .
F21 C79 F20 107.3(3) .
F21 C79 F19 105.0(3) .
F20 C79 F19 105.5(3) .
F21 C79 C75 113.2(3) .
F20 C79 C75 112.4(3) .
F19 C79 C75 112.9(3) .
F23 C80 F22 106.9(2) .
F23 C80 F24 106.7(2) .
F22 C80 F24 105.1(2) .
F23 C80 C77 113.2(3) .
F22 C80 C77 112.7(2) .
F24 C80 C77 111.7(2) .
C86 C81 C82 115.9(2) .
C86 C81 B2 122.0(2) .
C82 C81 B2 121.5(2) .
C83 C82 C81 122.2(2) .
C83 C82 H82 118.9 .
C81 C82 H82 118.9 .
C84 C83 C82 120.6(2) .
C84 C83 C87 117.4(2) .
C82 C83 C87 122.0(2) .
C85 C84 C83 118.5(2) .
C85 C84 H84 120.8 .
C83 C84 H84 120.8 .
C84 C85 C86 120.8(2) .
C84 C85 C88 118.2(2) .
C86 C85 C88 121.0(3) .
C85 C86 C81 122.1(2) .
C85 C86 H86 119 .
C81 C86 H86 119 .
F27 C87 F26 106.8(2) .
F27 C87 F25 106.3(2) .
F26 C87 F25 105.3(2) .
F27 C87 C83 113.5(2) .
F26 C87 C83 112.5(2) .
F25 C87 C83 111.9(2) .
F54 C88 F53 120.4(11) .
F54 C88 F28 57.6(9) .
F53 C88 F28 127.1(7) .
F54 C88 F52 105.2(11) .
F53 C88 F52 94.8(10) .
F28 C88 F52 49.0(7) .
F54 C88 F29 135.4(7) .
F53 C88 F29 32.8(7) .
F28 C88 F29 106.0(4) .
F52 C88 F29 63.5(7) .
F54 C88 F30 53.6(10) .
F53 C88 F30 74.3(8) .
F28 C88 F30 106.3(3) .
F52 C88 F30 138.4(6) .
F29 C88 F30 104.4(4) .
F54 C88 C85 112.2(6) .
F53 C88 C85 112.8(7) .
F28 C88 C85 115.1(3) .
F52 C88 C85 109.1(6) .
F29 C88 C85 112.2(3) .
F30 C88 C85 112.1(3) .
C94 C89 C90 115.6(2) .
C94 C89 B2 123.5(2) .
C90 C89 B2 120.6(2) .
C91 C90 C89 122.3(3) .
C91 C90 H90 118.8 .
C89 C90 H90 118.8 .
C92 C91 C90 121.2(3) .
C92 C91 C95 120.0(3) .
C90 C91 C95 118.8(3) .
C91 C92 C93 117.6(2) .
C91 C92 H92 121.2 .
C93 C92 H92 121.2 .
C92 C93 C94 121.1(2) .
C92 C93 C96 120.2(2) .
C94 C93 C96 118.7(2) .
C93 C94 C89 122.1(2) .
C93 C94 H94 119 .
C89 C94 H94 119 .
F55 C95 F57 117.6(11) .
F55 C95 F32 51.4(7) .
F57 C95 F32 128.6(8) .
F55 C95 F33 127.0(6) .
F57 C95 F33 28.4(7) .
F32 C95 F33 110.0(5) .
F55 C95 F31 53.1(8) .
F57 C95 F31 78.1(8) .
F32 C95 F31 103.4(4) .
F33 C95 F31 103.7(4) .
F55 C95 F56 99.2(9) .
F57 C95 F56 98.0(9) .
F32 C95 F56 49.7(6) .
F33 C95 F56 70.3(6) .
F31 C95 F56 141.9(5) .
F55 C95 C91 118.3(5) .
F57 C95 C91 113.4(8) .
F32 C95 C91 113.7(3) .
F33 C95 C91 114.5(3) .
F31 C95 C91 110.5(3) .
F56 C95 C91 105.8(5) .
F36 C96 F34 106.7(2) .
F36 C96 F35 106.3(2) .
F34 C96 F35 105.9(2) .
F36 C96 C93 113.3(2) .
F34 C96 C93 111.9(2) .
F35 C96 C93 112.3(2) .
C98 C97 C102 115.6(2) .
C98 C97 B2 124.8(2) .
C102 C97 B2 119.4(2) .
C99 C98 C97 122.0(2) .
C99 C98 H98 119 .
C97 C98 H98 119 .
C98 C99 C100 121.2(2) .
C98 C99 C103 119.9(2) .
C100 C99 C103 118.9(2) .
C101 C100 C99 117.8(2) .
C101 C100 H100 121.1 .
C99 C100 H100 121.1 .
C100 C101 C102 120.9(2) .
C100 C101 C104 118.5(2) .
C102 C101 C104 120.5(2) .
C101 C102 C97 122.3(2) .
C101 C102 H102 118.8 .
C97 C102 H102 118.8 .
F40 C103 F42 107.1(3) .
F40 C103 F41 106.4(3) .
F42 C103 F41 106.5(2) .
F40 C103 C99 111.9(2) .
F42 C103 C99 112.5(2) .
F41 C103 C99 112.0(3) .
F39 C104 F38 106.4(2) .
F39 C104 F37 106.8(2) .
F38 C104 F37 104.7(2) .
F39 C104 C101 113.3(2) .
F38 C104 C101 112.7(2) .
F37 C104 C101 112.4(2) .
C106 C105 C110 115.7(2) .
C106 C105 B2 121.2(2) .
C110 C105 B2 122.7(2) .
C107 C106 C105 122.6(3) .
C107 C106 H106 118.7 .
C105 C106 H106 118.7 .
C108 C107 C106 121.0(3) .
C108 C107 C111 120.8(3) .
C106 C107 C111 118.2(3) .
C107 C108 C109 117.5(2) .
C107 C108 H108 121.3 .
C109 C108 H108 121.3 .
C108 C109 C110 121.4(3) .
C108 C109 C112 120.5(3) .
C110 C109 C112 118.1(3) .
C109 C110 C105 121.7(3) .
C109 C110 H110 119.1 .
C105 C110 H110 119.1 .
F43 C111 F45 106.6(2) .
F43 C111 F44 104.9(3) .
F45 C111 F44 106.3(2) .
F43 C111 C107 112.8(2) .
F45 C111 C107 113.7(3) .
F44 C111 C107 111.8(2) .
F48 C112 F46 106.8(3) .
F48 C112 F47 105.2(3) .
F46 C112 F47 105.6(3) .
F48 C112 C109 113.3(3) .
F46 C112 C109 113.3(3) .
F47 C112 C109 112.1(3) .
Cl1 C113 Cl2 113(3) .
Cl1 C113 H11A 108.9 .
Cl2 C113 H11A 108.9 .
Cl1 C113 H11B 108.9 .
Cl2 C113 H11B 108.9 .
H11A C113 H11B 107.7 .
Cl3 C114 Cl4 112.7(12) .
Cl3 C114 H11C 109 .
Cl4 C114 H11C 109 .
Cl3 C114 H11D 109.1 .
Cl4 C114 H11D 109.1 .
H11C C114 H11D 107.8 .
C117 C116 C115 98.3(8) .
C117 C116 H11H 112.1 .
C115 C116 H11H 112.1 .
C117 C116 H11I 112.1 .
C115 C116 H11I 112.1 .
H11H C116 H11I 109.7 .
C117 C117 C116 119.4(10) 2_766
C117 C117 H11J 107.5 2_766
C116 C117 H11J 107.5 .
C117 C117 H11K 107.5 2_766
C116 C117 H11K 107.5 .
H11J C117 H11K 107 .
C118 C119 C120 113.4(4) .
C118 C119 H11O 108.9 .
C120 C119 H11O 108.9 .
C118 C119 H11P 108.9 .
C120 C119 H11P 108.9 .
H11O C119 H11P 107.7 .
C120 C120 C119 112.8(4) 2_676
C120 C120 H12A 109 2_676
C119 C120 H12A 109 .
C120 C120 H12B 109 2_676
C119 C120 H12B 109 .
H12A C120 H12B 107.8 .
C49 B1 C57 112.8(2) .
C49 B1 C73 112.3(2) .
C57 B1 C73 105.0(2) .
C49 B1 C65 103.87(19) .
C57 B1 C65 111.4(2) .
C73 B1 C65 111.6(2) .
C81 B2 C97 111.7(2) .
C81 B2 C89 113.4(2) .
C97 B2 C89 104.4(2) .
C81 B2 C105 102.6(2) .
C97 B2 C105 114.3(2) .
C89 B2 C105 110.7(2) .
F49 F10 C64 83(2) .
F49 F10 F51 132(3) .
C64 F10 F51 51.9(5) .
F50 F11 C64 66.4(7) .
F51 F12 C64 80.7(12) .
F51 F12 F50 130.1(15) .
C64 F12 F50 55.3(5) .
F52 F28 F54 120.6(12) .
F52 F28 C88 65.5(8) .
F54 F28 C88 56.9(7) .
F53 F29 C88 69.2(11) .
F53 F29 F52 123.9(14) .
C88 F29 F52 57.7(6) .
F54 F30 C88 57.5(7) .
F54 F30 F53 103.0(9) .
C88 F30 F53 51.0(5) .
F55 F31 C95 57.5(5) .
F55 F31 F57 96.0(7) .
C95 F31 F57 47.6(5) .
F55 F32 F56 132.0(11) .
F55 F32 C95 62.3(7) .
F56 F32 C95 73.5(7) .
F57 F33 C95 70.5(15) .
F57 F33 F56 128.3(18) .
C95 F33 F56 59.4(5) .
F10 F49 C64 75(2) .
F11 F50 C64 77.8(8) .
F11 F50 F12 130.4(10) .
C64 F50 F12 54.2(4) .
F12 F51 C64 65.6(11) .
F12 F51 F10 106.5(14) .
C64 F51 F10 47.7(5) .
F28 F52 C88 65.4(8) .
F28 F52 F29 115.9(12) .
C88 F52 F29 58.7(7) .
F29 F53 C88 78.0(11) .
F29 F53 F30 127.7(15) .
C88 F53 F30 54.8(6) .
F30 F54 C88 68.8(10) .
F30 F54 F28 126.8(13) .
C88 F54 F28 65.6(8) .
F32 F55 F31 133.5(11) .
F32 F55 C95 66.3(6) .
F31 F55 C95 69.4(8) .
F32 F56 C95 56.8(6) .
F32 F56 F33 98.7(9) .
C95 F56 F33 50.3(4) .
F33 F57 C95 81.2(16) .
F33 F57 F31 129(2) .
C95 F57 F31 54.3(7) .
C13 P1 C1 105.11(12) .
C13 P1 C19 106.67(12) .
C1 P1 C19 107.77(12) .
C13 P1 Ir1 119.01(9) .
C1 P1 Ir1 103.31(9) .
C19 P1 Ir1 114.07(8) .
C43 P2 C25 104.59(12) .
C43 P2 C37 105.82(12) .
C25 P2 C37 108.86(13) .
C43 P2 Ir2 118.07(9) .
C25 P2 Ir2 103.31(9) .
C37 P2 Ir2 115.39(9) .
C7 Ir1 P1 84.39(7) .
C7 Ir1 C12 36.98(10) .
P1 Ir1 C12 101.11(7) .
C7 Ir1 C8 37.25(10) .
P1 Ir1 C8 100.49(7) .
C12 Ir1 C8 65.55(10) .
C7 Ir1 C10 78.08(10) .
P1 Ir1 C10 162.46(8) .
C12 Ir1 C10 64.95(10) .
C8 Ir1 C10 64.69(10) .
C7 Ir1 C11 66.11(10) .
P1 Ir1 C11 135.07(8) .
C12 Ir1 C11 36.15(10) .
C8 Ir1 C11 76.48(11) .
C10 Ir1 C11 35.80(10) .
C7 Ir1 C9 65.91(10) .
P1 Ir1 C9 133.63(7) .
C12 Ir1 C9 76.48(10) .
C8 Ir1 C9 35.58(10) .
C10 Ir1 C9 35.96(10) .
C11 Ir1 C9 64.36(11) .
C7 Ir1 H1I 144.2(13) .
P1 Ir1 H1I 89.9(13) .
C12 Ir1 H1I 111.0(13) .
C8 Ir1 H1I 169.5(13) .
C10 Ir1 H1I 104.8(13) .
C11 Ir1 H1I 95.0(13) .
C9 Ir1 H1I 134.9(13) .
C7 Ir1 H1J 136.7(13) .
P1 Ir1 H1J 85.7(13) .
C12 Ir1 H1J 168.8(13) .
C8 Ir1 H1J 104.6(13) .
C10 Ir1 H1J 106.5(13) .
C11 Ir1 H1J 139.0(13) .
C9 Ir1 H1J 92.3(13) .
H1I Ir1 H1J 77.6(18) .
C31 Ir2 P2 84.53(7) .
C31 Ir2 C36 37.05(10) .
P2 Ir2 C36 98.89(7) .
C31 Ir2 C32 37.18(10) .
P2 Ir2 C32 102.60(7) .
C36 Ir2 C32 65.72(10) .
C31 Ir2 C33 65.96(10) .
P2 Ir2 C33 137.12(8) .
C36 Ir2 C33 76.34(10) .
C32 Ir2 C33 36.08(10) .
C31 Ir2 C35 65.94(11) .
P2 Ir2 C35 131.67(8) .
C36 Ir2 C35 35.84(10) .
C32 Ir2 C35 76.77(11) .
C33 Ir2 C35 64.23(11) .
C31 Ir2 C34 78.08(10) .
P2 Ir2 C34 162.30(8) .
C36 Ir2 C34 64.99(10) .
C32 Ir2 C34 64.97(11) .
C33 Ir2 C34 35.54(10) .
C35 Ir2 C34 36.14(10) .
C31 Ir2 H2I 138.6(13) .
P2 Ir2 H2I 88.2(13) .
C36 Ir2 H2I 170.4(13) .
C32 Ir2 H2I 106.5(13) .
C33 Ir2 H2I 94.1(13) .
C35 Ir2 H2I 139.2(13) .
C34 Ir2 H2I 107.1(13) .
C31 Ir2 H2J 139.6(13) .
P2 Ir2 H2J 88.7(13) .
C36 Ir2 H2J 105.9(13) .
C32 Ir2 H2J 166.6(13) .
C33 Ir2 H2J 133.9(13) .
C35 Ir2 H2J 90.4(13) .
C34 Ir2 H2J 102.3(13) .
H2I Ir2 H2J 80.6(18) .

loop_
_geom_bond_atom_site_label_1
_geom_bond_atom_site_label_2
_geom_bond_distance
_geom_bond_site_symmetry_2
C1 C2 1.396(4) .
C1 C6 1.404(4) .
C1 P1 1.834(3) .
C2 C3 1.385(4) .
C2 H2 0.95 .
C3 C4 1.384(4) .
C3 H3 0.95 .
C4 C5 1.388(4) .
C4 H4 0.95 .
C5 C6 1.391(4) .
C5 H5 0.95 .
C6 C7 1.489(4) .
C7 C12 1.422(4) .
C7 C8 1.434(4) .
C7 Ir1 2.197(3) .
C8 C9 1.400(4) .
C8 Ir1 2.287(3) .
C8 H8 0.95 .
C9 C10 1.416(4) .
C9 Ir1 2.296(3) .
C9 H9 0.95 .
C10 C11 1.409(4) .
C10 Ir1 2.291(3) .
C10 H10 0.95 .
C11 C12 1.419(4) .
C11 Ir1 2.294(3) .
C11 H11 0.95 .
C12 Ir1 2.279(3) .
C12 H12 0.95 .
C13 C18 1.528(4) .
C13 C14 1.534(4) .
C13 P1 1.827(3) .
C13 H13 1 .
C14 C15 1.530(4) .
C14 H14A 0.99 .
C14 H14B 0.99 .
C15 C16 1.519(5) .
C15 H15A 0.99 .
C15 H15B 0.99 .
C16 C17 1.518(5) .
C16 H16A 0.99 .
C16 H16B 0.99 .
C17 C18 1.536(4) .
C17 H17A 0.99 .
C17 H17B 0.99 .
C18 H18A 0.99 .
C18 H18B 0.99 .
C19 C20 1.525(4) .
C19 C24 1.536(4) .
C19 P1 1.847(3) .
C19 H19 1 .
C20 C21 1.533(4) .
C20 H20A 0.99 .
C20 H20B 0.99 .
C21 C22 1.529(4) .
C21 H21A 0.99 .
C21 H21B 0.99 .
C22 C23 1.507(4) .
C22 H22A 0.99 .
C22 H22B 0.99 .
C23 C24 1.527(4) .
C23 H23A 0.99 .
C23 H23B 0.99 .
C24 H24A 0.99 .
C24 H24B 0.99 .
C25 C26 1.387(4) .
C25 C30 1.404(4) .
C25 P2 1.838(3) .
C26 C27 1.389(4) .
C26 H26 0.95 .
C27 C28 1.386(4) .
C27 H27 0.95 .
C28 C29 1.391(4) .
C28 H28 0.95 .
C29 C30 1.386(4) .
C29 H29 0.95 .
C30 C31 1.490(4) .
C31 C36 1.420(4) .
C31 C32 1.429(4) .
C31 Ir2 2.195(3) .
C32 C33 1.415(4) .
C32 Ir2 2.279(3) .
C32 H32 0.95 .
C33 C34 1.403(4) .
C33 Ir2 2.291(3) .
C33 H33 0.95 .
C34 C35 1.427(4) .
C34 Ir2 2.305(3) .
C34 H34 0.95 .
C35 C36 1.404(4) .
C35 Ir2 2.295(3) .
C35 H35 0.95 .
C36 Ir2 2.269(3) .
C36 H36 0.95 .
C37 C42 1.518(4) .
C37 C38 1.528(4) .
C37 P2 1.841(3) .
C37 H37 1 .
C38 C39 1.541(5) .
C38 H38A 0.99 .
C38 H38B 0.99 .
C39 C40 1.508(5) .
C39 H39A 0.99 .
C39 H39B 0.99 .
C40 C41 1.515(5) .
C40 H40A 0.99 .
C40 H40B 0.99 .
C41 C42 1.535(4) .
C41 H41A 0.99 .
C41 H41B 0.99 .
C42 H42A 0.99 .
C42 H42B 0.99 .
C43 C44 1.521(4) .
C43 C48 1.526(4) .
C43 P2 1.835(2) .
C43 H43 1 .
C44 C45 1.533(4) .
C44 H44A 0.99 .
C44 H44B 0.99 .
C45 C46 1.525(4) .
C45 H45A 0.99 .
C45 H45B 0.99 .
C46 C47 1.516(4) .
C46 H46A 0.99 .
C46 H46B 0.99 .
C47 C48 1.537(4) .
C47 H47A 0.99 .
C47 H47B 0.99 .
C48 H48A 0.99 .
C48 H48B 0.99 .
C49 C54 1.402(3) .
C49 C50 1.406(3) .
C49 B1 1.635(4) .
C50 C51 1.390(4) .
C50 H50 0.95 .
C51 C52 1.392(4) .
C51 C55 1.497(4) .
C52 C53 1.392(4) .
C52 H52 0.95 .
C53 C54 1.393(3) .
C53 C56 1.491(4) .
C54 H54 0.95 .
C55 F5 1.311(4) .
C55 F6 1.318(4) .
C55 F4 1.337(4) .
C56 F2 1.334(3) .
C56 F1 1.342(3) .
C56 F3 1.344(3) .
C57 C58 1.398(3) .
C57 C62 1.402(4) .
C57 B1 1.636(4) .
C58 C59 1.392(3) .
C58 H58 0.95 .
C59 C60 1.386(4) .
C59 C63 1.497(4) .
C60 C61 1.391(4) .
C60 H60 0.95 .
C61 C62 1.387(4) .
C61 C64 1.499(4) .
C62 H62 0.95 .
C63 F9 1.329(3) .
C63 F8 1.342(3) .
C63 F7 1.344(3) .
C64 F12 1.268(7) .
C64 F50 1.285(8) .
C64 F10 1.292(9) .
C64 F49 1.330(13) .
C64 F11 1.371(7) .
C64 F51 1.373(12) .
C65 C66 1.402(3) .
C65 C70 1.402(3) .
C65 B1 1.645(4) .
C66 C67 1.387(4) .
C66 H66 0.95 .
C67 C68 1.386(3) .
C67 C71 1.501(4) .
C68 C69 1.386(4) .
C68 H68 0.95 .
C69 C70 1.391(4) .
C69 C72 1.503(4) .
C70 H70 0.95 .
C71 F13 1.334(3) .
C71 F14 1.339(3) .
C71 F15 1.343(3) .
C72 F17 1.334(3) .
C72 F18 1.343(3) .
C72 F16 1.346(3) .
C73 C78 1.395(4) .
C73 C74 1.405(4) .
C73 B1 1.636(4) .
C74 C75 1.389(4) .
C74 H74 0.95 .
C75 C76 1.386(4) .
C75 C79 1.493(4) .
C76 C77 1.387(4) .
C76 H76 0.95 .
C77 C78 1.393(4) .
C77 C80 1.492(4) .
C78 H78 0.95 .
C79 F21 1.320(4) .
C79 F20 1.322(4) .
C79 F19 1.333(4) .
C80 F23 1.335(3) .
C80 F22 1.340(4) .
C80 F24 1.353(3) .
C81 C86 1.399(4) .
C81 C82 1.409(4) .
C81 B2 1.635(4) .
C82 C83 1.387(3) .
C82 H82 0.95 .
C83 C84 1.386(4) .
C83 C87 1.491(4) .
C84 C85 1.384(4) .
C84 H84 0.95 .
C85 C86 1.392(4) .
C85 C88 1.497(4) .
C86 H86 0.95 .
C87 F27 1.336(3) .
C87 F26 1.337(3) .
C87 F25 1.347(3) .
C88 F54 1.209(13) .
C88 F53 1.271(12) .
C88 F28 1.314(5) .
C88 F52 1.315(13) .
C88 F29 1.329(5) .
C88 F30 1.337(4) .
C89 C94 1.398(3) .
C89 C90 1.404(4) .
C89 B2 1.642(4) .
C90 C91 1.387(4) .
C90 H90 0.95 .
C91 C92 1.385(4) .
C91 C95 1.500(4) .
C92 C93 1.388(4) .
C92 H92 0.95 .
C93 C94 1.395(4) .
C93 C96 1.495(4) .
C94 H94 0.95 .
C95 F55 1.232(10) .
C95 F57 1.243(14) .
C95 F32 1.274(5) .
C95 F33 1.303(6) .
C95 F31 1.368(5) .
C95 F56 1.460(12) .
C96 F36 1.339(3) .
C96 F34 1.342(3) .
C96 F35 1.345(3) .
C97 C98 1.400(4) .
C97 C102 1.406(4) .
C97 B2 1.637(4) .
C98 C99 1.390(4) .
C98 H98 0.95 .
C99 C100 1.390(4) .
C99 C103 1.504(4) .
C100 C101 1.383(4) .
C100 H100 0.95 .
C101 C102 1.388(4) .
C101 C104 1.494(4) .
C102 H102 0.95 .
C103 F40 1.333(3) .
C103 F42 1.340(4) .
C103 F41 1.345(4) .
C104 F39 1.317(3) .
C104 F38 1.332(3) .
C104 F37 1.342(3) .
C105 C106 1.392(4) .
C105 C110 1.400(4) .
C105 B2 1.643(4) .
C106 C107 1.387(4) .
C106 H106 0.95 .
C107 C108 1.382(4) .
C107 C111 1.487(4) .
C108 C109 1.387(4) .
C108 H108 0.95 .
C109 C110 1.391(4) .
C109 C112 1.492(4) .
C110 H110 0.95 .
C111 F43 1.340(4) .
C111 F45 1.342(4) .
C111 F44 1.357(3) .
C112 F48 1.318(4) .
C112 F46 1.323(4) .
C112 F47 1.335(4) .
C113 Cl1 1.73(6) .
C113 Cl2 1.80(6) .
C113 H11A 0.99 .
C113 H11B 0.99 .
C114 Cl3 1.747(10) .
C114 Cl4 1.797(10) .
C114 H11C 0.99 .
C114 H11D 0.99 .
C115 C116 1.562(5) .
C115 H11E 0.98 .
C115 H11F 0.98 .
C115 H11G 0.98 .
C116 C117 1.514(5) .
C116 H11H 0.99 .
C116 H11I 0.99 .
C117 C117 1.392(15) 2_766
C117 H11J 0.99 .
C117 H11K 0.99 .
C118 C119 1.534(4) .
C118 H11L 0.98 .
C118 H11M 0.98 .
C118 H11N 0.98 .
C119 C120 1.537(4) .
C119 H11O 0.99 .
C119 H11P 0.99 .
C120 C120 1.504(8) 2_676
C120 H12A 0.99 .
C120 H12B 0.99 .
F10 F49 0.509(16) .
F10 F51 1.721(15) .
F11 F50 0.822(10) .
F12 F51 0.771(11) .
F12 F50 1.474(12) .
F28 F52 1.091(16) .
F28 F54 1.218(18) .
F29 F53 0.735(15) .
F29 F52 1.393(16) .
F30 F54 1.15(2) .
F30 F53 1.575(17) .
F31 F55 1.169(16) .
F31 F57 1.648(17) .
F32 F55 1.088(13) .
F32 F56 1.162(13) .
F33 F57 0.627(15) .
F33 F56 1.596(15) .
P1 Ir1 2.2420(6) .
P2 Ir2 2.2413(6) .
Ir1 H1I 1.421(17) .
Ir1 H1J 1.415(17) .
Ir2 H2I 1.423(17) .
Ir2 H2J 1.421(17) .
